data_4131879
loop_
_publ_author_name
'Zheng, Qi'
'Vil\`a-Nadal, Laia'
'Lang, Zhongling'
'Chen, Jia-Jia'
'Long, De-Liang'
'Mathieson, Jennifer S.'
'Poblet, Josep M.'
'Cronin, Leroy'

_publ_section_title
;
 Self-Sorting of Heteroanions in the Assembly of Cross-Shaped
 Polyoxometalate Clusters.
;
_journal_issue 7
_journal_name_full 'Journal of the American Chemical Society'
_journal_page_first 2595
_journal_page_last 2601
_journal_paper_doi 10.1021/jacs.7b11982
_journal_volume 140
_journal_year 2018
_chemical_formula_sum 'C38 H276 As4 N19 Na17 O284 P4 W64'
_chemical_formula_weight 18125.55
_space_group_crystal_system monoclinic
_space_group_IT_number 15
_space_group_name_Hall '-C 2yc'
_space_group_name_H-M_alt 'C 1 2/c 1'
_atom_sites_solution_primary direct
_atom_sites_solution_secondary difmap
_audit_creation_method SHELXL-2014/7
_cell_angle_alpha 90
_cell_angle_beta 91.453(6)
_cell_angle_gamma 90
_cell_formula_units_Z 8
_cell_length_a 57.258(3)
_cell_length_b 15.0627(8)
_cell_length_c 77.278(4)
_cell_measurement_reflns_used 9956
_cell_measurement_temperature 150(2)
_cell_measurement_theta_max 28.3
_cell_measurement_theta_min 2.36
_cell_volume 66628(6)
_computing_cell_refinement Apex2
_computing_data_collection Apex2
_computing_data_reduction Apex2
_computing_molecular_graphics Diamond3
_computing_publication_material WinGX
_computing_structure_refinement 'SHELXL-2014/7 (Sheldrick, 2014)'
_computing_structure_solution 'SHELXS-2008 (Sheldrick, 2008)'
_diffrn_ambient_temperature 150(2)
_diffrn_measured_fraction_theta_full 0.993
_diffrn_measured_fraction_theta_max 0.993
_diffrn_measurement_device_type 'Bruker Apex II Quazar CCD'
_diffrn_measurement_method '\w & \f scans'
_diffrn_radiation_type MoK\a
_diffrn_radiation_wavelength 0.71073
_diffrn_reflns_av_R_equivalents 0.1233
_diffrn_reflns_av_unetI/netI 0.1087
_diffrn_reflns_Laue_measured_fraction_full 0.993
_diffrn_reflns_Laue_measured_fraction_max 0.993
_diffrn_reflns_limit_h_max 57
_diffrn_reflns_limit_h_min -55
_diffrn_reflns_limit_k_max 15
_diffrn_reflns_limit_k_min -15
_diffrn_reflns_limit_l_max 77
_diffrn_reflns_limit_l_min -77
_diffrn_reflns_number 238128
_diffrn_reflns_point_group_measured_fraction_full 0.993
_diffrn_reflns_point_group_measured_fraction_max 0.993
_diffrn_reflns_theta_full 20.866
_diffrn_reflns_theta_max 20.866
_diffrn_reflns_theta_min 1.421
_diffrn_source 'fine-focus sealed tube'
_exptl_absorpt_coefficient_mu 22.538
_exptl_absorpt_correction_T_max 0.0853
_exptl_absorpt_correction_T_min 0.0453
_exptl_absorpt_correction_type empirical
_exptl_absorpt_process_details SADABS
_exptl_crystal_colour colourless
_exptl_crystal_density_diffrn 3.614
_exptl_crystal_density_method none
_exptl_crystal_description block
_exptl_crystal_F_000 64192
_exptl_crystal_size_max 0.090
_exptl_crystal_size_mid 0.060
_exptl_crystal_size_min 0.050
_refine_diff_density_max 2.07
_refine_diff_density_min -1.50
_refine_diff_density_rms 0.37
_refine_ls_extinction_method none
_refine_ls_goodness_of_fit_ref 1.029
_refine_ls_hydrogen_treatment undef
_refine_ls_matrix_type full
_refine_ls_number_parameters 3206
_refine_ls_number_reflns 34898
_refine_ls_number_restraints 1756
_refine_ls_restrained_S_all 1.005
_refine_ls_R_factor_all 0.1195
_refine_ls_R_factor_gt 0.0693
_refine_ls_shift/su_max 0.002
_refine_ls_shift/su_mean 0.000
_refine_ls_structure_factor_coef Fsqd
_refine_ls_weighting_details 'w=1/[\s^2^(Fo^2^)+(0.0614P)^2^+10954.5957P] where P=(Fo^2^+2Fc^2^)/3'
_refine_ls_weighting_scheme calc
_refine_ls_wR_factor_gt 0.1527
_refine_ls_wR_factor_ref 0.1804
_reflns_Friedel_coverage 0.000
_reflns_number_gt 22222
_reflns_number_total 34898
_reflns_threshold_expression 'I > 2\s(I)'
_cod_data_source_file ja7b11982_si_002.cif
_cod_data_source_block qz4381a2
_cod_original_sg_symbol_H-M 'C 2/c'
_cod_database_code 4131879
_shelx_shelxl_version_number 2014/7
_shelx_space_group_comment
;
The symmetry employed for this shelxl refinement is uniquely defined
by the following loop, which should always be used as a source of
symmetry information in preference to the above space-group names.
They are only intended as comments.
;
_shelx_estimated_absorpt_t_min 0.236
_shelx_estimated_absorpt_t_max 0.399

loop_
_space_group_symop_operation_xyz
'x, y, z'
'-x, y, -z+1/2'
'x+1/2, y+1/2, z'
'-x+1/2, y+1/2, -z+1/2'
'-x, -y, -z'
'x, -y, z-1/2'
'-x+1/2, -y+1/2, -z'
'x+1/2, -y+1/2, z-1/2'

loop_
_atom_site_label
_atom_site_type_symbol
_atom_site_fract_x
_atom_site_fract_y
_atom_site_fract_z
_atom_site_U_iso_or_equiv
_atom_site_adp_type
_atom_site_occupancy
_atom_site_site_symmetry_order
_atom_site_calc_flag
_atom_site_refinement_flags_posn
_atom_site_refinement_flags_adp
_atom_site_refinement_flags_occupancy
W1 W 0.39436(3) 1.23432(13) 0.28799(2) 0.0518(6) Uani 1 1 d . U .
W2 W 0.39836(3) 0.99105(14) 0.29554(2) 0.0547(6) Uani 1 1 d . U .
W3 W 0.34105(3) 1.09740(14) 0.28583(3) 0.0545(6) Uani 1 1 d . U .
W4 W 0.43719(3) 0.97645(13) 0.26341(2) 0.0448(5) Uani 1 1 d . U .
W5 W 0.38858(3) 0.85486(13) 0.26113(2) 0.0479(5) Uani 1 1 d . U .
W6 W 0.33177(3) 0.95916(13) 0.25164(2) 0.0488(5) Uani 1 1 d . U .
W7 W 0.32852(3) 1.18012(13) 0.24604(2) 0.0506(5) Uani 1 1 d . U .
W8 W 0.38287(3) 1.31614(12) 0.24803(2) 0.0481(5) Uani 1 1 d . U .
W9 W 0.43422(3) 1.21713(12) 0.25650(2) 0.0443(5) Uani 1 1 d . U .
W10 W 0.44734(3) 0.94199(12) 0.21637(2) 0.0410(5) Uani 1 1 d . U .
W11 W 0.39897(3) 0.81668(12) 0.21398(2) 0.0453(5) Uani 1 1 d . U .
W12 W 0.34087(3) 0.92139(13) 0.20480(2) 0.0467(5) Uani 1 1 d . U .
W13 W 0.33705(3) 1.13970(13) 0.20025(2) 0.0488(5) Uani 1 1 d . U .
W14 W 0.39086(3) 1.27628(12) 0.20184(2) 0.0437(5) Uani 1 1 d . U .
W15 W 0.44322(3) 1.18659(12) 0.20927(2) 0.0412(5) Uani 1 1 d . U .
W16 W 0.42429(3) 1.22584(12) 0.16232(2) 0.0452(5) Uani 1 1 d . U .
W17 W 0.56477(3) 1.59898(13) 0.15065(3) 0.0526(6) Uani 1 1 d . U .
W18 W 0.53672(3) 1.78264(12) 0.12583(3) 0.0533(6) Uani 1 1 d . U .
W19 W 0.56534(3) 1.59618(13) 0.10288(3) 0.0542(6) Uani 1 1 d . U .
W20 W 0.54051(3) 1.39414(12) 0.15058(2) 0.0427(5) Uani 1 1 d . U .
W21 W 0.51412(3) 1.56163(11) 0.17114(2) 0.0417(5) Uani 1 1 d . U .
W22 W 0.48608(3) 1.74120(11) 0.14615(2) 0.0426(5) Uani 1 1 d . U .
W23 W 0.48669(3) 1.74046(12) 0.10294(2) 0.0444(5) Uani 1 1 d . U .
W24 W 0.51516(3) 1.55845(13) 0.08010(2) 0.0474(5) Uani 1 1 d . U .
W25 W 0.54098(3) 1.39231(12) 0.10248(2) 0.0467(5) Uani 1 1 d . U .
W26 W 0.48499(3) 1.27523(11) 0.14935(2) 0.0370(5) Uani 1 1 d . U .
W27 W 0.45848(3) 1.43755(11) 0.17038(2) 0.0363(5) Uani 1 1 d . U .
W28 W 0.42894(3) 1.61776(11) 0.14473(2) 0.0385(5) Uani 1 1 d . U .
W29 W 0.42957(3) 1.61810(12) 0.10163(2) 0.0401(5) Uani 1 1 d . U .
W30 W 0.45909(3) 1.43435(12) 0.07852(2) 0.0422(5) Uani 1 1 d . U .
W31 W 0.48522(3) 1.27347(12) 0.10124(2) 0.0412(5) Uani 1 1 d . U .
W32 W 0.42432(3) 1.22549(13) 0.08598(2) 0.0483(5) Uani 1 1 d . U .
W33 W 0.39329(4) 1.27390(15) -0.04024(3) 0.0640(6) Uani 1 1 d . U .
W34 W 0.40026(3) 1.03411(15) -0.05054(2) 0.0600(6) Uani 1 1 d . U .
W35 W 0.34167(3) 1.12736(15) -0.04177(3) 0.0631(6) Uani 1 1 d . U .
W36 W 0.43317(3) 1.25225(13) -0.00731(2) 0.0486(5) Uani 1 1 d . U .
W37 W 0.38050(3) 1.33897(13) 0.00027(3) 0.0558(6) Uani 1 1 d . U .
W38 W 0.32805(3) 1.19293(14) -0.00158(3) 0.0557(6) Uani 1 1 d . U .
W39 W 0.33422(3) 0.97563(14) -0.01005(2) 0.0514(6) Uani 1 1 d . U .
W40 W 0.39212(3) 0.88417(13) -0.01842(2) 0.0472(5) Uani 1 1 d . U .
W41 W 0.43919(3) 1.01514(13) -0.01702(2) 0.0448(5) Uani 1 1 d . U .
W42 W 0.44294(3) 1.20218(12) 0.03951(2) 0.0407(5) Uani 1 1 d . U .
W43 W 0.39016(3) 1.28392(12) 0.04613(2) 0.0468(5) Uani 1 1 d . U .
W44 W 0.33781(3) 1.13960(13) 0.04387(3) 0.0502(5) Uani 1 1 d . U .
W45 W 0.34306(3) 0.92326(13) 0.03661(3) 0.0493(5) Uani 1 1 d . U .
W46 W 0.40218(3) 0.82991(12) 0.02870(2) 0.0419(5) Uani 1 1 d . U .
W47 W 0.44923(3) 0.96063(11) 0.03020(2) 0.0373(5) Uani 1 1 d . U .
W48 W 0.34056(3) 0.99968(15) 0.08337(3) 0.0608(6) Uani 1 1 d . U .
W49 W 0.21130(3) 0.57239(13) 0.09568(3) 0.0531(6) Uani 1 1 d . U .
W50 W 0.17000(3) 0.72638(13) 0.11665(2) 0.0502(5) Uani 1 1 d . U .
W51 W 0.20933(3) 0.58172(12) 0.14340(3) 0.0493(5) Uani 1 1 d . U .
W52 W 0.26899(3) 0.61403(13) 0.09763(3) 0.0501(5) Uani 1 1 d . U .
W53 W 0.23398(3) 0.74526(13) 0.07353(2) 0.0496(5) Uani 1 1 d . U .
W54 W 0.19358(3) 0.89785(13) 0.09452(2) 0.0485(5) Uani 1 1 d . U .
W55 W 0.19170(3) 0.90758(13) 0.13756(2) 0.0456(5) Uani 1 1 d . U .
W56 W 0.23016(3) 0.76470(12) 0.16428(2) 0.0411(5) Uani 1 1 d . U .
W57 W 0.26715(3) 0.62353(12) 0.14557(2) 0.0462(5) Uani 1 1 d . U .
W58 W 0.31238(3) 0.79054(13) 0.09751(2) 0.0488(5) Uani 1 1 d . U .
W59 W 0.27847(3) 0.92421(14) 0.07371(2) 0.0505(5) Uani 1 1 d . U .
W60 W 0.23813(3) 1.08094(13) 0.09556(3) 0.0545(6) Uani 1 1 d . U .
W61 W 0.23674(3) 1.08875(12) 0.13867(2) 0.0495(5) Uani 1 1 d . U .
W62 W 0.27561(3) 0.94118(12) 0.16537(2) 0.0425(5) Uani 1 1 d . U .
W63 W 0.31052(3) 0.80058(12) 0.14541(2) 0.0440(5) Uani 1 1 d . U .
W64 W 0.33863(3) 1.01264(14) 0.15908(2) 0.0519(6) Uani 1 1 d . U .
As1 As 0.38482(7) 1.0793(3) 0.24901(6) 0.0410(12) Uani 1 1 d . U .
As2 As 0.50752(7) 1.5497(3) 0.12536(5) 0.0365(11) Uani 1 1 d . U .
As3 As 0.38558(7) 1.1039(3) -0.00356(6) 0.0401(12) Uani 1 1 d . U .
As4 As 0.23618(7) 0.7792(3) 0.11889(5) 0.0383(11) Uani 1 1 d . U .
P1 P 0.39407(19) 1.0419(7) 0.20096(15) 0.041(3) Uani 1 1 d . U .
P2 P 0.44970(19) 1.4249(7) 0.12425(14) 0.036(3) Uani 1 1 d . U .
P3 P 0.39509(18) 1.0498(7) 0.04418(14) 0.035(3) Uani 1 1 d . U .
P4 P 0.28193(19) 0.9616(8) 0.11941(15) 0.045(3) Uani 1 1 d . U .
Na1 Na 0.5000 1.0000 0.0000 0.060(7) Uani 1 2 d S U P
Na2 Na 0.4403(3) 1.8182(12) 0.0706(2) 0.071(6) Uani 1 1 d . U .
Na3 Na 0.4393(3) 1.8067(13) 0.1763(3) 0.068(7) Uani 0.85 1 d . U P
Na4 Na 0.1936(6) 1.078(2) 0.0581(4) 0.058(10) Uiso 0.5 1 d . . P
Na5 Na 0.3983(5) 1.544(2) 0.2224(4) 0.069(9) Uiso 0.6 1 d . . P
Na6 Na 0.3697(6) 1.524(2) 0.1844(5) 0.064(10) Uiso 0.5 1 d . . P
Na7 Na 0.3646(7) 0.629(3) 0.2823(6) 0.063(13) Uiso 0.4 1 d . . P
Na8 Na 0.5000 0.933(3) 0.2500 0.074(14) Uiso 0.6 2 d S . P
Na8' Na 0.5000 1.001(6) 0.2500 0.08(2) Uiso 0.4 2 d S . P
Na9 Na 0.2441(7) 0.983(3) 0.0011(5) 0.072(12) Uiso 0.45 1 d . . P
Na10 Na 0.6309(17) 1.602(6) 0.0857(13) 0.12(3) Uiso 0.25 1 d . . P
Na11 Na 0.5087(7) 1.242(3) 0.0302(5) 0.059(12) Uiso 0.4 1 d . . P
Na12 Na 0.3668(9) 1.653(3) 0.1520(7) 0.051(15) Uiso 0.3 1 d . . P
Na13 Na 0.3100(12) 0.699(4) 0.0224(9) 0.08(2) Uiso 0.3 1 d . . P
Na14 Na 0.3647(12) 1.060(5) 0.1206(9) 0.09(2) Uiso 0.3 1 d . . P
Na16 Na 0.3967(13) 1.901(5) 0.1432(10) 0.07(2) Uiso 0.25 1 d . . P
Na17 Na 0.4776(16) 1.439(6) 0.0047(12) 0.07(3) Uiso 0.2 1 d . . P
Na18 Na 0.3711(11) 1.327(4) 0.1389(8) 0.075(19) Uiso 0.3 1 d . . P
Na19 Na 0.2457(9) 1.133(4) 0.0336(7) 0.095(17) Uiso 0.4 1 d . . P
Na20 Na 0.3496(9) 1.398(3) 0.0962(7) 0.087(16) Uiso 0.4 1 d . . P
Na21 Na 0.2500 0.7500 0.0000 0.11(4) Uiso 0.3 2 d S . P
O1 O 0.3958(5) 1.2911(18) 0.3072(3) 0.061(9) Uani 1 1 d . U .
O2 O 0.4013(5) 0.972(2) 0.3169(3) 0.066(9) Uani 1 1 d . U .
O3 O 0.3261(5) 1.112(2) 0.3045(3) 0.060(9) Uani 1 1 d . U .
O4 O 0.4029(4) 1.1182(16) 0.2947(3) 0.037(7) Uani 1 1 d . U .
O5 O 0.3645(5) 1.0203(17) 0.2930(3) 0.052(8) Uani 1 1 d . U .
O6 O 0.3616(4) 1.1951(17) 0.2873(3) 0.050(8) Uani 1 1 d . U .
O7 O 0.3833(4) 1.3288(15) 0.2732(3) 0.042(7) Uani 1 1 d . U .
O8 O 0.4246(4) 1.2577(18) 0.2796(3) 0.052(8) Uani 1 1 d . U .
O9 O 0.4291(5) 0.9766(18) 0.2892(3) 0.053(8) Uani 1 1 d . U .
O10 O 0.3903(4) 0.8776(17) 0.2871(3) 0.048(8) Uani 1 1 d . U .
O11 O 0.3249(4) 1.0008(19) 0.2760(4) 0.057(8) Uani 1 1 d . U .
O12 O 0.3225(5) 1.1760(18) 0.2703(4) 0.058(8) Uani 1 1 d . U .
O13 O 0.4396(4) 1.1032(16) 0.2662(3) 0.042(7) Uani 1 1 d . U .
O14 O 0.4666(4) 0.9423(19) 0.2663(4) 0.058(8) Uani 1 1 d . U .
O15 O 0.4227(4) 0.8613(17) 0.2642(3) 0.047(8) Uani 1 1 d . U .
O16 O 0.3861(5) 0.7400(18) 0.2631(4) 0.063(9) Uani 1 1 d . U .
O17 O 0.3567(4) 0.8936(17) 0.2621(3) 0.051(8) Uani 1 1 d . U .
O18 O 0.3102(5) 0.8835(18) 0.2502(3) 0.056(8) Uani 1 1 d . U .
O19 O 0.3142(4) 1.0622(17) 0.2448(3) 0.045(7) Uani 1 1 d . U .
O20 O 0.3056(5) 1.2455(17) 0.2396(4) 0.057(8) Uani 1 1 d . U .
O21 O 0.3517(4) 1.2649(17) 0.2506(3) 0.044(7) Uani 1 1 d . U .
O22 O 0.3774(5) 1.4235(17) 0.2421(3) 0.051(8) Uani 1 1 d . U .
O23 O 0.4167(4) 1.3235(15) 0.2495(3) 0.035(7) Uani 1 1 d . U .
O24 O 0.4621(4) 1.2632(16) 0.2576(3) 0.042(7) Uani 1 1 d . U .
O25 O 0.3953(4) 1.1797(16) 0.2590(3) 0.040(7) Uiso 1 1 d . . .
O26 O 0.3971(4) 1.0031(17) 0.2644(3) 0.043(7) Uani 1 1 d . U .
O27 O 0.3553(4) 1.0815(16) 0.2573(3) 0.041(7) Uiso 1 1 d . . .
O28 O 0.4343(4) 0.9882(17) 0.2406(3) 0.044(7) Uani 1 1 d . U .
O29 O 0.3899(4) 0.8737(17) 0.2381(3) 0.047(8) Uani 1 1 d . U .
O30 O 0.3450(5) 0.9497(18) 0.2306(4) 0.057(8) Uani 1 1 d . U .
O31 O 0.3425(5) 1.1555(16) 0.2247(3) 0.051(8) Uani 1 1 d . U .
O32 O 0.3833(4) 1.2610(16) 0.2260(3) 0.045(7) Uiso 1 1 d . . .
O33 O 0.4312(4) 1.1754(18) 0.2347(3) 0.053(8) Uani 1 1 d . U .
O34 O 0.4498(4) 1.0655(16) 0.2119(3) 0.037(7) Uani 1 1 d . U .
O35 O 0.4739(4) 0.9136(17) 0.2256(4) 0.054(8) Uani 1 1 d . U .
O36 O 0.4305(4) 0.8392(16) 0.2225(3) 0.040(7) Uani 1 1 d . U .
O37 O 0.3948(5) 0.7104(18) 0.2224(4) 0.062(9) Uani 1 1 d . U .
O38 O 0.3673(4) 0.8516(16) 0.2078(3) 0.035(7) Uani 1 1 d . U .
O39 O 0.3192(4) 0.8457(19) 0.2082(3) 0.056(8) Uani 1 1 d . U .
O40 O 0.3233(4) 1.0308(16) 0.2054(3) 0.039(7) Uani 1 1 d . U .
O41 O 0.3135(5) 1.2077(18) 0.1980(4) 0.063(9) Uani 1 1 d . U .
O42 O 0.3625(4) 1.2193(17) 0.1974(3) 0.039(7) Uani 1 1 d . U .
O43 O 0.3838(4) 1.3848(16) 0.2005(3) 0.049(8) Uani 1 1 d . U .
O44 O 0.4231(4) 1.2866(16) 0.2096(3) 0.037(7) Uani 1 1 d . U .
O45 O 0.4693(4) 1.2358(15) 0.2154(3) 0.041(7) Uani 1 1 d . U .
O46 O 0.4077(4) 0.9667(16) 0.2095(3) 0.040(7) Uani 1 1 d . U .
O47 O 0.3677(4) 1.0383(16) 0.2043(3) 0.041(7) Uani 1 1 d . U .
O48 O 0.4049(4) 1.1323(14) 0.2058(3) 0.030(6) Uani 1 1 d . U .
O49 O 0.4515(4) 0.9107(15) 0.1954(3) 0.043(7) Uani 1 1 d . U .
O50 O 0.4062(4) 0.7916(18) 0.1926(3) 0.053(8) Uani 1 1 d . U .
O51 O 0.3412(4) 0.9317(16) 0.1817(3) 0.039(7) Uani 1 1 d . U .
O52 O 0.3388(4) 1.0995(16) 0.1769(3) 0.048(8) Uani 1 1 d . U .
O53 O 0.4001(4) 1.2540(15) 0.1797(3) 0.038(7) Uani 1 1 d . U .
O54 O 0.4433(4) 1.1913(16) 0.1863(3) 0.042(7) Uani 1 1 d . U .
O55 O 0.4193(5) 1.1120(18) 0.1593(3) 0.055(8) Uani 1 1 d . U .
O56 O 0.4086(5) 1.2725(16) 0.1453(3) 0.048(8) Uani 1 1 d . U .
O57 O 0.5917(4) 1.6315(19) 0.1590(4) 0.058(9) Uani 1 1 d . U .
O58 O 0.5545(5) 1.8745(18) 0.1264(4) 0.064(9) Uani 1 1 d . U .
O59 O 0.5923(5) 1.6282(19) 0.0962(4) 0.066(9) Uani 1 1 d . U .
O60 O 0.5526(4) 1.7100(14) 0.1441(3) 0.041(7) Uani 1 1 d . U .
O61 O 0.5525(4) 1.7037(14) 0.1092(3) 0.028(6) Uiso 1 1 d . . .
O62 O 0.5721(4) 1.5708(16) 0.1270(3) 0.040(7) Uani 1 1 d . U .
O63 O 0.5670(4) 1.4716(17) 0.1547(3) 0.049(8) Uani 1 1 d . U .
O64 O 0.5479(4) 1.6030(16) 0.1710(3) 0.044(7) Uani 1 1 d . U .
O65 O 0.5158(5) 1.8139(17) 0.1430(4) 0.055(8) Uani 1 1 d . U .
O66 O 0.5158(4) 1.8126(16) 0.1077(3) 0.042(7) Uani 1 1 d . U .
O67 O 0.5477(4) 1.6012(17) 0.0817(4) 0.053(8) Uani 1 1 d . U .
O68 O 0.5680(5) 1.4700(17) 0.1003(4) 0.056(8) Uani 1 1 d . U .
O69 O 0.5488(4) 1.3878(16) 0.1268(4) 0.051(8) Uani 1 1 d . U .
O70 O 0.5528(4) 1.2966(16) 0.1594(3) 0.044(7) Uani 1 1 d . U .
O71 O 0.5287(4) 1.4445(17) 0.1712(3) 0.046(8) Uani 1 1 d . U .
O72 O 0.5100(4) 1.5762(16) 0.1926(3) 0.041(7) Uani 1 1 d . U .
O73 O 0.5054(4) 1.6749(14) 0.1627(3) 0.034(7) Uani 1 1 d . U .
O74 O 0.4732(5) 1.8180(19) 0.1597(4) 0.060(9) Uani 1 1 d . U .
O75 O 0.4760(4) 1.7963(16) 0.1238(3) 0.039(7) Uani 1 1 d . U .
O76 O 0.4740(5) 1.8165(17) 0.0889(4) 0.057(8) Uani 1 1 d . U .
O77 O 0.5057(4) 1.6716(17) 0.0881(4) 0.052(8) Uani 1 1 d . U .
O78 O 0.5127(5) 1.5707(17) 0.0585(3) 0.056(8) Uani 1 1 d . U .
O79 O 0.5295(5) 1.4408(18) 0.0806(4) 0.060(9) Uani 1 1 d . U .
O80 O 0.5533(5) 1.2949(18) 0.0951(4) 0.062(9) Uani 1 1 d . U .
O81 O 0.5285(4) 1.5384(15) 0.1434(4) 0.045(8) Uani 1 1 d . U .
O82 O 0.5066(4) 1.6709(16) 0.1251(3) 0.039(7) Uani 1 1 d . U .
O83 O 0.5286(4) 1.5348(15) 0.1084(3) 0.030(6) Uani 1 1 d . U .
O84 O 0.5113(4) 1.3565(15) 0.1442(3) 0.035(7) Uani 1 1 d . U .
O85 O 0.4870(4) 1.5139(15) 0.1640(3) 0.035(7) Uiso 1 1 d . . .
O86 O 0.4656(4) 1.6556(16) 0.1450(3) 0.038(7) Uani 1 1 d . U .
O87 O 0.4662(4) 1.6550(14) 0.1043(3) 0.038(7) Uani 1 1 d . U .
O88 O 0.4869(4) 1.5089(16) 0.0862(3) 0.042(7) Uani 1 1 d . U .
O89 O 0.5113(4) 1.3530(17) 0.1076(3) 0.050(8) Uani 1 1 d . U .
O90 O 0.4825(4) 1.2471(15) 0.1251(3) 0.040(7) Uani 1 1 d . U .
O91 O 0.5013(4) 1.1896(15) 0.1571(3) 0.041(7) Uani 1 1 d . U .
O92 O 0.4814(4) 1.3421(14) 0.1696(3) 0.031(6) Uani 1 1 d . U .
O93 O 0.4598(5) 1.4655(18) 0.1925(4) 0.059(9) Uani 1 1 d . U .
O94 O 0.4401(4) 1.5327(15) 0.1609(3) 0.032(7) Uani 1 1 d . U .
O95 O 0.4225(4) 1.7045(17) 0.1581(4) 0.051(8) Uani 1 1 d . U .
O96 O 0.4277(4) 1.6816(16) 0.1232(3) 0.039(7) Uani 1 1 d . U .
O97 O 0.4232(4) 1.7051(16) 0.0881(3) 0.047(8) Uani 1 1 d . U .
O98 O 0.4417(4) 1.5316(16) 0.0864(3) 0.041(7) Uani 1 1 d . U .
O99 O 0.4599(5) 1.4572(18) 0.0567(4) 0.060(9) Uani 1 1 d . U .
O100 O 0.4822(4) 1.3387(16) 0.0803(3) 0.037(7) Uani 1 1 d . U .
O101 O 0.5026(5) 1.1893(18) 0.0942(4) 0.066(9) Uani 1 1 d . U .
O102 O 0.4627(4) 1.3995(15) 0.1406(3) 0.040(7) Uani 1 1 d . U .
O103 O 0.4421(4) 1.5208(15) 0.1238(3) 0.038(7) Uani 1 1 d . U .
O104 O 0.4636(4) 1.3984(16) 0.1088(3) 0.040(7) Uani 1 1 d . U .
O105 O 0.4555(4) 1.2269(14) 0.1527(3) 0.034(7) Uani 1 1 d . U .
O106 O 0.4357(4) 1.3572(16) 0.1700(3) 0.045(7) Uani 1 1 d . U .
O107 O 0.4018(4) 1.5686(16) 0.1420(3) 0.047(8) Uani 1 1 d . U .
O108 O 0.4018(4) 1.5651(15) 0.1031(3) 0.041(7) Uani 1 1 d . U .
O109 O 0.4359(4) 1.3566(16) 0.0787(3) 0.042(7) Uani 1 1 d . U .
O110 O 0.4558(4) 1.2232(16) 0.0967(3) 0.040(7) Uani 1 1 d . U .
O111 O 0.4090(5) 1.271(2) 0.1032(4) 0.071(9) Uani 1 1 d . U .
O112 O 0.4202(5) 1.1116(17) 0.0884(3) 0.048(8) Uani 1 1 d . U .
O113 O 0.3943(5) 1.341(2) -0.0583(4) 0.076(10) Uani 1 1 d . U .
O114 O 0.4024(6) 1.019(2) -0.0722(4) 0.088(11) Uani 1 1 d . U .
O115 O 0.3269(5) 1.147(2) -0.0609(4) 0.080(10) Uani 1 1 d . U .
O116 O 0.4034(4) 1.1671(17) -0.0478(3) 0.047(8) Uiso 1 1 d . . .
O117 O 0.3666(5) 1.0590(18) -0.0491(3) 0.054(8) Uani 1 1 d . U .
O118 O 0.3630(5) 1.2281(19) -0.0420(3) 0.057(8) Uani 1 1 d . U .
O119 O 0.4242(4) 1.2950(18) -0.0311(3) 0.055(8) Uani 1 1 d . U .
O120 O 0.3818(5) 1.3617(19) -0.0243(4) 0.070(9) Uani 1 1 d . U .
O121 O 0.3225(5) 1.199(2) -0.0265(4) 0.067(9) Uani 1 1 d . U .
O122 O 0.3269(4) 1.0231(18) -0.0335(3) 0.051(8) Uani 1 1 d . U .
O123 O 0.3938(5) 0.921(2) -0.0441(3) 0.061(9) Uani 1 1 d . U .
O124 O 0.4318(5) 1.0278(19) -0.0430(3) 0.058(8) Uani 1 1 d . U .
O125 O 0.4598(5) 1.3064(17) -0.0065(3) 0.054(8) Uani 1 1 d . U .
O126 O 0.4140(5) 1.3521(18) 0.0002(4) 0.058(8) Uani 1 1 d . U .
O127 O 0.3739(5) 1.442(2) 0.0065(4) 0.076(10) Uani 1 1 d . U .
O128 O 0.3498(5) 1.2821(19) -0.0036(4) 0.064(9) Uani 1 1 d . U .
O129 O 0.3034(5) 1.2496(18) 0.0046(4) 0.060(9) Uani 1 1 d . U .
O130 O 0.3154(5) 1.0767(18) -0.0022(3) 0.057(8) Uani 1 1 d . U .
O131 O 0.3133(4) 0.8966(19) -0.0109(4) 0.062(9) Uani 1 1 d . U .
O132 O 0.3595(5) 0.9196(18) -0.0202(4) 0.055(8) Uani 1 1 d . U .
O133 O 0.3908(5) 0.7727(19) -0.0225(4) 0.062(9) Uani 1 1 d . U .
O134 O 0.4264(4) 0.8956(17) -0.0199(3) 0.048(8) Uani 1 1 d . U .
O135 O 0.4682(4) 0.9916(19) -0.0203(3) 0.056(8) Uani 1 1 d . U .
O136 O 0.4398(4) 1.1411(19) -0.0184(3) 0.055(8) Uani 1 1 d . U .
O137 O 0.3943(5) 1.2077(19) -0.0117(3) 0.054(8) Uani 1 1 d . U .
O138 O 0.3561(4) 1.1022(18) -0.0130(3) 0.046(8) Uani 1 1 d . U .
O139 O 0.3990(4) 1.0350(17) -0.0197(3) 0.040(7) Uani 1 1 d . U .
O140 O 0.4324(4) 1.1988(15) 0.0134(3) 0.029(6) Uani 1 1 d . U .
O141 O 0.3824(5) 1.2783(18) 0.0213(3) 0.054(8) Uani 1 1 d . U .
O142 O 0.3433(4) 1.1671(17) 0.0199(3) 0.046(8) Uani 1 1 d . U .
O143 O 0.3463(4) 0.9609(16) 0.0117(3) 0.042(7) Uani 1 1 d . U .
O144 O 0.3928(5) 0.8939(18) 0.0046(3) 0.055(8) Uani 1 1 d . U .
O145 O 0.4364(4) 1.0142(15) 0.0058(3) 0.035(7) Uani 1 1 d . U .
O146 O 0.4687(4) 1.2538(15) 0.0353(3) 0.041(7) Uani 1 1 d . U .
O147 O 0.4217(4) 1.2996(16) 0.0400(3) 0.046(7) Uani 1 1 d . U .
O148 O 0.3819(5) 1.3908(18) 0.0494(4) 0.058(8) Uani 1 1 d . U .
O149 O 0.3611(4) 1.2251(18) 0.0487(3) 0.049(8) Uani 1 1 d . U .
O150 O 0.3137(5) 1.205(2) 0.0463(4) 0.061(9) Uani 1 1 d . U .
O151 O 0.3251(4) 1.0279(17) 0.0374(3) 0.042(7) Uani 1 1 d . U .
O152 O 0.3229(5) 0.8450(17) 0.0316(4) 0.055(8) Uani 1 1 d . U .
O153 O 0.3705(4) 0.8563(16) 0.0338(3) 0.043(7) Uani 1 1 d . U .
O154 O 0.3988(5) 0.7285(16) 0.0191(3) 0.045(7) Uani 1 1 d . U .
O155 O 0.4332(4) 0.8584(13) 0.0215(3) 0.024(6) Uani 1 1 d . U .
O156 O 0.4760(4) 0.9431(16) 0.0217(3) 0.038(7) Uani 1 1 d . U .
O157 O 0.4504(4) 1.0841(15) 0.0354(3) 0.032(7) Uani 1 1 d . U .
O158 O 0.4048(4) 1.1429(16) 0.0404(3) 0.036(7) Uani 1 1 d . U .
O159 O 0.3693(4) 1.0417(17) 0.0396(3) 0.043(7) Uani 1 1 d . U .
O160 O 0.4091(4) 0.9786(17) 0.0354(3) 0.041(7) Uani 1 1 d . U .
O161 O 0.4434(4) 1.1959(16) 0.0625(3) 0.044(7) Uani 1 1 d . U .
O162 O 0.3998(4) 1.2532(17) 0.0689(3) 0.045(7) Uani 1 1 d . U .
O163 O 0.3412(4) 1.0948(19) 0.0666(4) 0.057(8) Uani 1 1 d . U .
O164 O 0.3437(4) 0.9201(18) 0.0592(4) 0.053(8) Uani 1 1 d . U .
O165 O 0.4096(4) 0.8033(17) 0.0498(3) 0.048(8) Uani 1 1 d . U .
O166 O 0.4530(4) 0.9237(16) 0.0505(3) 0.044(7) Uani 1 1 d . U .
O167 O 0.3701(5) 0.988(2) 0.0872(4) 0.085(11) Uani 1 1 d . U .
O168 O 0.3335(5) 1.064(2) 0.0998(4) 0.072(10) Uani 1 1 d . U .
O169 O 0.1975(5) 0.479(2) 0.0884(4) 0.073(10) Uani 1 1 d . U .
O170 O 0.1941(5) 0.4930(18) 0.1509(4) 0.065(9) Uani 1 1 d . U .
O171 O 0.1422(5) 0.679(2) 0.1160(4) 0.064(9) Uani 1 1 d . U .
O172 O 0.2146(4) 0.5509(17) 0.1198(3) 0.050(8) Uani 1 1 d . U .
O173 O 0.1848(4) 0.6546(16) 0.1345(3) 0.038(7) Uani 1 1 d . U .
O174 O 0.1864(5) 0.6494(18) 0.1018(4) 0.057(8) Uani 1 1 d . U .
O175 O 0.2152(5) 0.6328(18) 0.0748(3) 0.053(8) Uani 1 1 d . U .
O176 O 0.2428(4) 0.5355(17) 0.0941(3) 0.050(8) Uani 1 1 d . U .
O177 O 0.2401(5) 0.5487(17) 0.1481(4) 0.057(8) Uani 1 1 d . U .
O178 O 0.2114(4) 0.6507(15) 0.1629(3) 0.033(7) Uani 1 1 d . U .
O179 O 0.1666(4) 0.8119(16) 0.1331(3) 0.036(7) Uani 1 1 d . U .
O180 O 0.1679(5) 0.8086(19) 0.0981(4) 0.062(9) Uani 1 1 d . U .
O181 O 0.2912(5) 0.546(2) 0.0916(3) 0.069(9) Uani 1 1 d . U .
O182 O 0.2604(4) 0.6625(18) 0.0752(3) 0.050(8) Uani 1 1 d . U .
O183 O 0.2326(5) 0.755(2) 0.0513(4) 0.066(9) Uani 1 1 d . U .
O184 O 0.2064(4) 0.8077(18) 0.0806(3) 0.049(8) Uani 1 1 d . U .
O185 O 0.1785(5) 0.9617(19) 0.0792(4) 0.068(9) Uiso 1 1 d . . .
O186 O 0.1814(4) 0.9520(16) 0.1147(3) 0.040(7) Uani 1 1 d . U .
O187 O 0.1756(4) 0.9763(18) 0.1506(4) 0.059(9) Uani 1 1 d . U .
O188 O 0.2038(4) 0.8220(15) 0.1541(3) 0.033(7) Uani 1 1 d . U .
O189 O 0.2259(5) 0.7834(17) 0.1862(4) 0.057(8) Uani 1 1 d . U .
O190 O 0.2568(4) 0.6802(18) 0.1662(3) 0.053(8) Uani 1 1 d . U .
O191 O 0.2883(4) 0.5588(16) 0.1546(4) 0.052(8) Uani 1 1 d . U .
O192 O 0.2678(5) 0.5884(18) 0.1222(3) 0.050(8) Uani 1 1 d . U .
O193 O 0.2354(4) 0.6940(16) 0.1020(3) 0.037(7) Uani 1 1 d . U .
O194 O 0.2056(4) 0.8101(16) 0.1175(3) 0.040(7) Uani 1 1 d . U .
O195 O 0.2338(4) 0.7038(15) 0.1366(3) 0.030(6) Uani 1 1 d . U .
O196 O 0.2850(4) 0.7193(17) 0.1032(3) 0.047(8) Uani 1 1 d . U .
O197 O 0.2525(4) 0.8376(15) 0.0800(3) 0.044(7) Uani 1 1 d . U .
O198 O 0.2205(4) 0.9577(15) 0.0970(3) 0.038(7) Uani 1 1 d . U .
O199 O 0.2193(4) 0.9625(16) 0.1368(3) 0.040(7) Uani 1 1 d . U .
O200 O 0.2498(4) 0.8513(14) 0.1583(3) 0.033(7) Uani 1 1 d . U .
O201 O 0.2832(4) 0.7231(16) 0.1390(3) 0.037(7) Uani 1 1 d . U .
O202 O 0.3300(5) 0.7054(19) 0.0911(4) 0.066(9) Uani 1 1 d . U .
O203 O 0.2965(4) 0.8149(16) 0.0763(3) 0.032(7) Uani 1 1 d . U .
O204 O 0.2718(5) 0.920(2) 0.0512(3) 0.065(9) Uani 1 1 d . U .
O205 O 0.2578(4) 1.0115(17) 0.0808(3) 0.049(8) Uani 1 1 d . U .
O206 O 0.2183(5) 1.1219(19) 0.0810(4) 0.060(9) Uani 1 1 d . U .
O207 O 0.2221(4) 1.1053(17) 0.1163(3) 0.052(8) Uani 1 1 d . U .
O208 O 0.2154(6) 1.1304(19) 0.1514(3) 0.068(9) Uani 1 1 d . U .
O209 O 0.2557(4) 1.0276(14) 0.1556(3) 0.028(6) Uiso 1 1 d . . .
O210 O 0.2682(5) 0.9444(18) 0.1864(4) 0.063(9) Uani 1 1 d . U .
O211 O 0.2937(4) 0.8362(16) 0.1653(3) 0.042(7) Uani 1 1 d . U .
O212 O 0.3282(4) 0.7190(17) 0.1539(3) 0.048(8) Uani 1 1 d . U .
O213 O 0.3184(4) 0.7959(18) 0.1214(3) 0.048(8) Uani 1 1 d . U .
O214 O 0.2851(4) 0.9033(16) 0.1030(3) 0.036(7) Uani 1 1 d . U .
O215 O 0.2586(4) 1.0118(16) 0.1179(3) 0.041(7) Uani 1 1 d . U .
O216 O 0.2843(4) 0.9095(18) 0.1364(3) 0.048(8) Uani 1 1 d . U .
O217 O 0.3324(4) 0.8855(17) 0.0930(3) 0.039(7) Uani 1 1 d . U .
O218 O 0.3044(5) 0.9876(19) 0.0750(4) 0.067(9) Uani 1 1 d . U .
O219 O 0.2570(5) 1.1694(18) 0.0973(4) 0.063(9) Uani 1 1 d . U .
O220 O 0.2558(6) 1.1748(18) 0.1371(4) 0.079(10) Uani 1 1 d . U .
O221 O 0.3020(4) 1.0033(18) 0.1662(4) 0.051(8) Uani 1 1 d . U .
O222 O 0.3298(4) 0.9033(17) 0.1489(3) 0.048(8) Uani 1 1 d . U .
O223 O 0.3680(6) 0.998(2) 0.1566(4) 0.078(10) Uani 1 1 d . U .
O224 O 0.3312(5) 1.0836(19) 0.1420(3) 0.058(9) Uani 1 1 d . U .
O231 O 0.4946(6) 1.159(2) 0.0056(4) 0.090(11) Uiso 1 1 d . . .
O232 O 0.4604(6) 1.689(2) 0.0560(5) 0.072(12) Uiso 0.8 1 d . . P
O233 O 0.4187(5) 1.928(2) 0.0878(4) 0.073(10) Uiso 1 1 d . . .
O234 O 0.4205(6) 1.928(2) 0.1584(5) 0.066(11) Uiso 0.8 1 d . . P
O235 O 0.2822(7) 0.977(3) -0.0452(5) 0.085(13) Uiso 0.8 1 d . . P
O236 O 0.2757(7) 1.027(2) 0.0223(5) 0.071(12) Uiso 0.8 1 d . . P
O237 O 0.2290(7) 0.548(3) 0.1934(5) 0.090(14) Uiso 0.8 1 d . . P
O238 O 0.2883(8) 0.717(3) 0.1961(6) 0.037(14) Uiso 0.5 1 d . . P
O239 O 0.3588(7) 1.555(3) 0.2147(5) 0.081(13) Uiso 0.8 1 d . . P
O240 O 0.3425(7) 0.705(3) 0.2326(5) 0.081(13) Uiso 0.8 1 d . . P
O241 O 0.4343(5) 1.4527(19) 0.2244(4) 0.070(9) Uiso 1 1 d . . .
O242 O 0.4107(6) 1.591(2) 0.2504(5) 0.069(12) Uiso 0.8 1 d . . P
O243 O 0.4725(7) 0.030(3) 0.1714(5) 0.077(12) Uiso 0.8 1 d . . P
O244 O 0.5120(7) 0.328(3) 0.1997(6) 0.093(14) Uiso 0.8 1 d . . P
O245 O 0.4263(5) 1.865(2) 0.1223(4) 0.076(10) Uiso 1 1 d . . .
O246 O 0.4380(7) 1.465(3) 0.0229(5) 0.088(14) Uiso 0.8 1 d . . P
O247 O 0.2119(7) 1.217(3) 0.0455(6) 0.091(14) Uiso 0.8 1 d . . P
O248 O 0.4099(7) 1.584(2) 0.1936(5) 0.072(12) Uiso 0.8 1 d . . P
O249 O 0.2965(14) 0.216(5) 0.1554(10) 0.11(3) Uiso 0.5 1 d . . P
O250 O 0.2767(9) 0.028(3) 0.2186(7) 0.049(15) Uiso 0.5 1 d . . P
O251 O 0.4593(8) 1.685(3) 0.1924(6) 0.041(14) Uiso 0.5 1 d . . P
O252 O 0.2069(9) 0.807(3) 0.2177(7) 0.051(16) Uiso 0.5 1 d . . P
O253 O 0.3571(8) 1.252(3) 0.0892(6) 0.029(13) Uiso 0.5 1 d . . P
O254 O 0.2735(8) 0.068(3) 0.2717(6) 0.039(14) Uiso 0.5 1 d . . P
O255 O 0.2724(10) 0.781(4) 0.0238(7) 0.059(17) Uiso 0.5 1 d . . P
O256 O 0.3877(11) 0.705(4) 0.3042(8) 0.08(2) Uiso 0.5 1 d . . P
O257 O 0.2113(10) 0.003(4) 0.1858(8) 0.072(19) Uiso 0.5 1 d . . P
O258 O 0.3775(7) 1.807(3) 0.1631(6) 0.050(13) Uiso 0.6 1 d . . P
O259 O 0.5420(9) 0.137(3) 0.1273(7) 0.047(15) Uiso 0.5 1 d . . P
O260 O 0.3874(8) 1.433(3) 0.1626(6) 0.033(13) Uiso 0.5 1 d . . P
O261 O 0.5096(8) 1.108(3) 0.0492(6) 0.041(14) Uiso 0.5 1 d . . P
O262 O 0.3815(8) 1.401(3) 0.1177(6) 0.033(13) Uiso 0.5 1 d . . P
O263 O 0.4735(8) 0.044(3) 0.0751(6) 0.039(14) Uiso 0.5 1 d . . P
O264 O 0.4136(11) 0.596(4) 0.0497(8) 0.08(2) Uiso 0.5 1 d . . P
O265 O 0.2222(9) 0.995(3) 0.0466(7) 0.055(16) Uiso 0.5 1 d . . P
O266 O 0.3690(9) 1.899(3) 0.1223(7) 0.047(15) Uiso 0.5 1 d . . P
O267 O 0.5401(12) 0.165(5) 0.0700(9) 0.06(2) Uiso 0.4 1 d . . P
O268 O 0.5155(9) 1.327(3) 0.0561(7) 0.054(16) Uiso 0.5 1 d . . P
O269 O 0.6253(14) 1.797(5) 0.0893(10) 0.08(3) Uiso 0.4 1 d . . P
O270 O 0.3049(10) 0.683(4) 0.0520(8) 0.068(18) Uiso 0.5 1 d . . P
O271 O 0.193(2) 0.260(8) 0.1054(15) 0.10(4) Uiso 0.3 1 d . . P
O272 O 0.1649(9) 1.169(3) 0.0718(7) 0.055(16) Uiso 0.5 1 d . . P
O273 O 0.3947(11) 0.447(4) 0.3224(8) 0.08(2) Uiso 0.5 1 d . . P
O274 O 0.3523(8) 1.265(3) 0.1585(6) 0.040(14) Uiso 0.5 1 d . . P
O275 O 0.4555(11) 0.719(4) 0.2727(9) 0.072(19) Uiso 0.5 1 d . . P
O276 O 0.5030(14) 1.383(5) 0.0136(11) 0.08(3) Uiso 0.4 1 d . . P
O277 O 0.2679(9) 1.092(4) -0.0162(7) 0.056(16) Uiso 0.5 1 d . . P
O278 O 0.2623(11) 0.865(4) -0.0128(8) 0.075(19) Uiso 0.5 1 d . . P
O279 O 0.3975(12) 0.512(4) 0.2815(9) 0.09(2) Uiso 0.5 1 d . . P
O280 O 0.0486(12) 0.179(4) 0.2712(9) 0.09(2) Uiso 0.5 1 d . . P
O281 O 0.2472(14) 0.709(5) 0.2485(10) 0.08(3) Uiso 0.4 1 d . . P
O282 O 0.5000 0.780(5) 0.2500 0.10(3) Uiso 0.6 2 d S . P
O283 O 0.4640(15) 0.717(6) 0.0165(11) 0.09(3) Uiso 0.4 1 d . . P
O284 O 0.5455(13) 0.830(5) 0.1801(10) 0.07(2) Uiso 0.4 1 d . . P
O285 O 0.2223(10) 0.869(4) 0.0206(8) 0.068(18) Uiso 0.5 1 d . . P
O286 O 0.1684(12) 0.899(4) 0.2827(9) 0.09(2) Uiso 0.5 1 d . . P
O287 O 0.3726(11) 0.703(4) 0.3351(8) 0.08(2) Uiso 0.5 1 d . . P
O288 O 0.3639(10) 1.205(4) 0.1226(7) 0.059(17) Uiso 0.5 1 d . . P
O289 O 0.1728(14) 1.076(5) 0.0322(10) 0.08(3) Uiso 0.4 1 d . . P
O290 O 0.3687(11) 0.756(4) 0.0701(9) 0.08(2) Uiso 0.5 1 d . . P
O291 O 0.3402(15) 0.779(6) 0.2908(11) 0.09(3) Uiso 0.4 1 d . . P
O292 O 0.4573(16) 1.495(6) -0.0205(12) 0.08(3) Uiso 0.35 1 d . . P
O293 O 0.4296(11) 0.612(4) 0.2983(9) 0.08(2) Uiso 0.5 1 d . . P
O294 O 0.6220(10) 0.389(4) 0.0945(8) 0.069(18) Uiso 0.5 1 d . . P
O295 O 0.3262(16) 0.415(6) 0.0278(12) 0.10(3) Uiso 0.4 1 d . . P
O296 O 0.2847(15) 0.368(6) 0.0341(11) 0.09(3) Uiso 0.4 1 d . . P
O297 O 0.2123(14) 0.949(5) -0.0191(11) 0.08(3) Uiso 0.4 1 d . . P
O298 O 0.3051(10) 0.209(4) 0.1154(8) 0.069(19) Uiso 0.5 1 d . . P
O299 O 0.2779(14) 0.170(6) -0.0718(11) 0.09(3) Uiso 0.4 1 d . . P
O300 O 0.3978(14) 1.045(5) 0.1235(10) 0.08(2) Uiso 0.4 1 d . . P
O301 O 0.4043(10) 1.126(4) 0.1236(7) 0.058(17) Uiso 0.5 1 d . . P
O302 O 0.3146(14) 0.703(5) -0.0038(10) 0.08(3) Uiso 0.4 1 d . . P
O303 O 0.4151(17) 0.600(6) -0.0076(13) 0.09(3) Uiso 0.35 1 d . . P
O304 O 0.4925(16) 0.543(6) 0.2263(12) 0.10(3) Uiso 0.4 1 d . . P
O305 O 0.5028(14) 0.358(5) 0.2613(10) 0.08(2) Uiso 0.4 1 d . . P
O306 O 0.3493(17) 0.537(6) 0.3014(13) 0.11(3) Uiso 0.4 1 d . . P
O307 O 0.5000 1.105(10) 0.2500 0.12(5) Uiso 0.4 2 d S . P
O308 O 0.2281(17) 0.931(6) -0.0468(13) 0.07(3) Uiso 0.3 1 d . . P
O309 O 0.4914(18) 1.551(7) 0.0261(13) 0.07(3) Uiso 0.3 1 d . . P
O310 O 0.4448(15) 0.721(6) 0.2850(12) 0.09(3) Uiso 0.4 1 d . . P
O311 O 0.5486(12) 1.251(4) 0.0243(9) 0.09(2) Uiso 0.5 1 d . . P
O312 O 0.3564(17) 0.633(6) 0.9873(13) 0.07(3) Uiso 0.3 1 d . . P
O313 O 0.5172(14) -0.023(5) 0.0920(11) 0.08(3) Uiso 0.4 1 d . . P
O314 O 0.3672(12) 1.672(4) 0.1224(9) 0.05(2) Uiso 0.4 1 d . . P
O315 O 0.6593(16) 0.888(6) 0.0985(12) 0.08(3) Uiso 0.35 1 d . . P
O316 O 0.4188(15) 0.532(6) 0.9370(12) 0.07(3) Uiso 0.35 1 d . . P
O317 O 0.2416(16) 1.110(6) -0.0667(12) 0.06(3) Uiso 0.3 1 d . . P
O318 O 0.442(2) 0.450(8) 0.9602(16) 0.07(4) Uiso 0.25 1 d . . P
O319 O 0.5549(18) 0.420(7) 0.2071(14) 0.08(3) Uiso 0.3 1 d . . P
O320 O 0.514(3) -0.064(10) 0.076(2) 0.07(5) Uiso 0.2 1 d . . P
O321 O 0.2162(16) 1.087(6) 0.0110(12) 0.10(3) Uiso 0.4 1 d . . P
O322 O 0.2662(11) 1.179(4) 0.0561(9) 0.09(2) Uiso 0.5 1 d . . P
O323 O 0.2565(16) 1.251(6) 0.0128(12) 0.10(3) Uiso 0.4 1 d . . P
O324 O 0.2446(15) 0.171(6) 0.1870(12) 0.08(3) Uiso 0.35 1 d . . P
O325 O 0.4602(15) 0.966(6) 0.1328(11) 0.09(3) Uiso 0.4 1 d . . P
O326 O 0.306(2) 0.656(9) 0.2517(19) 0.06(4) Uiso 0.2 1 d . . P
O327 O 0.3041(16) 0.657(6) 0.1908(12) 0.08(3) Uiso 0.35 1 d . . P
O328 O 0.348(2) 0.561(7) 0.2608(15) 0.09(4) Uiso 0.3 1 d . . P
O329 O 0.2842(8) 0.194(3) 0.1687(6) 0.034(13) Uiso 0.5 1 d . . P
O330 O 0.5370(13) 0.149(5) 0.1977(10) 0.03(2) Uiso 0.3 1 d . . P
O331 O 0.4483(15) 1.065(6) 0.1237(11) 0.05(3) Uiso 0.3 1 d . . P
O332 O 0.3383(16) 1.521(6) 0.1059(12) 0.06(3) Uiso 0.3 1 d . . P
O333 O 0.3364(13) 1.529(5) 0.1451(10) 0.04(2) Uiso 0.3 1 d . . P
O334 O 0.3792(12) 0.777(5) 0.1006(9) 0.02(2) Uiso 0.3 1 d . . P
O335 O 0.3081(15) 1.345(6) 0.0909(11) 0.05(3) Uiso 0.3 1 d . . P
O336 O 0.341(2) 0.911(8) 0.3235(16) 0.04(4) Uiso 0.2 1 d . . P
O337 O 0.6538(17) 1.600(6) 0.1104(13) 0.07(3) Uiso 0.3 1 d . . P
O338 O 0.5091(16) 0.821(6) 0.1953(12) 0.06(3) Uiso 0.3 1 d . . P
O339 O 0.1622(8) 0.894(3) 0.2184(6) 0.077(14) Uiso 0.7 1 d . . P
N1 N 0.3355(6) 0.221(2) 0.3329(5) 0.068(12) Uiso 1 1 d D . .
N2 N 0.1651(8) 0.714(3) 0.0645(6) 0.063(14) Uiso 0.8 1 d D . P
N3 N 0.2492(11) 0.398(5) 0.1192(11) 0.04(2) Uiso 0.35 1 d D . P
N4 N 0.6025(8) 0.416(3) 0.1261(6) 0.035(14) Uiso 0.6 1 d D . P
N5 N 0.5396(12) 0.828(5) 0.0541(8) 0.11(3) Uiso 0.6 1 d D . P
C1 C 0.3410(9) 0.301(3) 0.3225(6) 0.092(18) Uiso 1 1 d D . .
C2 C 0.3576(7) 0.169(3) 0.3364(7) 0.093(18) Uiso 1 1 d D . .
C3 C 0.1586(13) 0.618(3) 0.0658(10) 0.11(3) Uiso 0.8 1 d D . P
C4 C 0.1747(12) 0.727(5) 0.0467(7) 0.10(2) Uiso 0.8 1 d D . P
C5 C 0.2268(13) 0.348(6) 0.1212(13) 0.03(3) Uiso 0.35 1 d D . P
C6 C 0.2750(11) 0.398(7) 0.1234(13) 0.03(3) Uiso 0.35 1 d D . P
C7 C 0.6007(14) 0.324(4) 0.1335(10) 0.08(3) Uiso 0.6 1 d D . P
C8 C 0.6213(11) 0.475(4) 0.1330(10) 0.07(2) Uiso 0.6 1 d D . P
C9 C 0.5167(14) 0.796(7) 0.0469(13) 0.12(4) Uiso 0.6 1 d D . P
C10 C 0.5510(10) 0.797(4) 0.0706(7) 0.027(16) Uiso 0.6 1 d D . P

loop_
_atom_site_aniso_label
_atom_site_aniso_U_11
_atom_site_aniso_U_22
_atom_site_aniso_U_33
_atom_site_aniso_U_23
_atom_site_aniso_U_13
_atom_site_aniso_U_12
W1 0.0428(12) 0.0721(14) 0.0404(13) -0.0126(11) 0.0005(10) 0.0012(10)
W2 0.0452(12) 0.0784(15) 0.0403(13) 0.0009(11) 0.0011(10) 0.0017(11)
W3 0.0395(12) 0.0796(15) 0.0446(13) -0.0087(11) 0.0067(10) 0.0011(11)
W4 0.0355(11) 0.0618(13) 0.0370(12) 0.0009(10) -0.0020(9) 0.0044(10)
W5 0.0449(12) 0.0589(13) 0.0402(13) 0.0031(10) 0.0047(10) -0.0022(10)
W6 0.0340(11) 0.0720(14) 0.0407(13) -0.0039(11) 0.0031(9) -0.0050(10)
W7 0.0348(11) 0.0711(14) 0.0462(13) -0.0087(11) 0.0045(10) 0.0068(10)
W8 0.0436(12) 0.0529(13) 0.0476(13) -0.0102(10) -0.0008(10) 0.0063(10)
W9 0.0331(11) 0.0571(13) 0.0426(12) -0.0052(10) -0.0005(9) -0.0010(9)
W10 0.0361(11) 0.0469(12) 0.0401(12) -0.0014(10) 0.0051(9) 0.0012(9)
W11 0.0423(12) 0.0477(12) 0.0460(13) -0.0016(10) 0.0056(10) -0.0018(9)
W12 0.0346(11) 0.0638(13) 0.0415(13) -0.0016(10) 0.0001(9) -0.0063(10)
W13 0.0340(11) 0.0677(14) 0.0446(13) -0.0022(11) -0.0009(10) 0.0011(10)
W14 0.0384(11) 0.0481(12) 0.0445(13) -0.0049(10) -0.0024(9) 0.0007(9)
W15 0.0364(11) 0.0464(12) 0.0409(12) -0.0012(10) 0.0000(9) -0.0024(9)
W16 0.0432(12) 0.0516(12) 0.0407(12) -0.0017(10) -0.0010(10) -0.0046(10)
W17 0.0327(11) 0.0556(13) 0.0691(15) 0.0053(11) -0.0106(10) 0.0002(10)
W18 0.0382(12) 0.0495(12) 0.0719(15) 0.0085(11) -0.0024(11) -0.0058(10)
W19 0.0308(11) 0.0666(14) 0.0655(15) 0.0112(12) 0.0063(10) 0.0051(10)
W20 0.0326(11) 0.0451(12) 0.0499(13) 0.0015(10) -0.0068(9) 0.0070(9)
W21 0.0357(11) 0.0434(11) 0.0455(13) -0.0049(10) -0.0077(9) 0.0005(9)
W22 0.0376(11) 0.0370(11) 0.0531(13) -0.0035(10) -0.0024(10) 0.0005(9)
W23 0.0342(11) 0.0446(12) 0.0541(13) 0.0114(10) -0.0026(10) 0.0020(9)
W24 0.0366(11) 0.0597(13) 0.0462(13) 0.0073(11) 0.0043(10) 0.0053(10)
W25 0.0379(12) 0.0526(12) 0.0499(13) 0.0014(10) 0.0050(10) 0.0104(10)
W26 0.0388(11) 0.0355(11) 0.0366(12) -0.0007(9) -0.0010(9) 0.0052(9)
W27 0.0369(11) 0.0375(11) 0.0344(12) -0.0033(9) -0.0015(9) 0.0023(9)
W28 0.0326(11) 0.0375(11) 0.0454(12) -0.0012(9) 0.0006(9) 0.0041(9)
W29 0.0309(11) 0.0451(11) 0.0439(12) 0.0045(10) -0.0043(9) 0.0040(9)
W30 0.0380(11) 0.0532(12) 0.0354(12) -0.0021(10) -0.0004(9) 0.0017(9)
W31 0.0429(12) 0.0440(11) 0.0367(12) -0.0050(9) 0.0006(9) 0.0051(9)
W32 0.0477(12) 0.0563(13) 0.0408(13) -0.0080(10) -0.0026(10) -0.0071(10)
W33 0.0594(14) 0.0880(16) 0.0442(14) 0.0195(12) -0.0048(11) 0.0102(12)
W34 0.0466(13) 0.0980(17) 0.0352(13) -0.0004(12) -0.0062(10) 0.0088(12)
W35 0.0446(13) 0.0986(17) 0.0453(14) 0.0026(12) -0.0125(11) 0.0170(12)
W36 0.0403(12) 0.0615(13) 0.0440(13) 0.0111(11) -0.0010(10) -0.0019(10)
W37 0.0502(13) 0.0625(14) 0.0543(14) 0.0133(11) -0.0026(11) 0.0124(11)
W38 0.0361(12) 0.0779(15) 0.0527(14) 0.0022(12) -0.0080(10) 0.0159(11)
W39 0.0301(11) 0.0781(15) 0.0456(13) -0.0093(11) -0.0080(10) 0.0020(10)
W40 0.0333(11) 0.0667(14) 0.0412(13) -0.0093(11) -0.0053(9) 0.0005(10)
W41 0.0307(11) 0.0697(14) 0.0339(12) -0.0010(10) -0.0013(9) 0.0039(10)
W42 0.0351(11) 0.0459(12) 0.0410(12) -0.0024(10) -0.0023(9) -0.0016(9)
W43 0.0407(12) 0.0492(12) 0.0506(13) -0.0043(10) 0.0011(10) 0.0055(9)
W44 0.0298(11) 0.0701(14) 0.0507(13) -0.0065(11) 0.0020(10) 0.0030(10)
W45 0.0304(11) 0.0666(14) 0.0509(14) -0.0013(11) 0.0039(10) -0.0050(10)
W46 0.0340(11) 0.0472(12) 0.0443(13) 0.0012(10) -0.0024(9) -0.0020(9)
W47 0.0304(11) 0.0461(11) 0.0351(12) 0.0020(9) -0.0047(9) 0.0026(9)
W48 0.0400(13) 0.0971(17) 0.0457(14) 0.0003(13) 0.0079(10) -0.0161(12)
W49 0.0415(12) 0.0614(13) 0.0559(14) -0.0083(11) -0.0059(10) -0.0041(10)
W50 0.0324(11) 0.0679(14) 0.0500(13) 0.0003(11) -0.0018(10) -0.0020(10)
W51 0.0406(12) 0.0528(13) 0.0546(14) 0.0064(11) 0.0001(10) -0.0060(10)
W52 0.0385(12) 0.0610(13) 0.0508(13) -0.0115(11) 0.0001(10) 0.0050(10)
W53 0.0395(12) 0.0712(14) 0.0380(13) -0.0043(11) -0.0045(10) -0.0031(10)
W54 0.0360(11) 0.0664(14) 0.0427(13) 0.0060(11) -0.0066(10) 0.0054(10)
W55 0.0326(11) 0.0613(13) 0.0430(12) 0.0036(10) 0.0017(9) 0.0077(10)
W56 0.0335(11) 0.0525(12) 0.0372(12) 0.0041(10) 0.0012(9) -0.0014(9)
W57 0.0362(11) 0.0512(12) 0.0512(13) 0.0043(10) -0.0024(10) 0.0036(9)
W58 0.0312(11) 0.0779(15) 0.0372(12) -0.0044(11) 0.0023(9) 0.0006(10)
W59 0.0405(12) 0.0769(15) 0.0340(12) 0.0029(11) 0.0009(10) -0.0052(10)
W60 0.0538(13) 0.0610(14) 0.0488(14) 0.0139(11) 0.0007(11) 0.0053(11)
W61 0.0520(13) 0.0476(12) 0.0489(13) 0.0009(10) 0.0025(10) 0.0057(10)
W62 0.0373(11) 0.0539(12) 0.0361(12) 0.0001(10) -0.0006(9) -0.0030(9)
W63 0.0313(11) 0.0631(13) 0.0374(12) 0.0001(10) -0.0024(9) 0.0006(9)
W64 0.0418(12) 0.0756(15) 0.0381(13) -0.0017(11) -0.0022(10) -0.0136(11)
As1 0.034(3) 0.051(3) 0.038(3) -0.001(2) 0.003(2) 0.000(2)
As2 0.031(3) 0.038(3) 0.040(3) 0.004(2) -0.005(2) 0.004(2)
As3 0.026(2) 0.057(3) 0.037(3) 0.002(2) -0.002(2) 0.003(2)
As4 0.029(3) 0.048(3) 0.038(3) 0.001(2) 0.000(2) 0.004(2)
P1 0.035(7) 0.044(7) 0.045(8) -0.003(6) -0.001(6) 0.001(6)
P2 0.042(7) 0.043(7) 0.023(7) -0.002(6) -0.003(6) 0.007(6)
P3 0.026(7) 0.042(7) 0.037(7) -0.006(6) 0.008(5) -0.007(6)
P4 0.038(7) 0.066(8) 0.029(7) 0.004(7) -0.001(6) -0.004(6)
Na1 0.023(12) 0.107(18) 0.049(15) -0.011(13) -0.007(11) -0.013(12)
Na2 0.084(13) 0.069(12) 0.058(12) 0.013(10) -0.014(10) -0.020(10)
Na3 0.058(13) 0.062(13) 0.085(15) -0.041(12) 0.035(11) -0.027(11)
O1 0.08(2) 0.06(2) 0.038(18) -0.004(16) 0.027(16) 0.000(17)
O2 0.07(2) 0.12(3) 0.008(16) 0.007(16) 0.006(14) -0.014(19)
O3 0.07(2) 0.10(2) 0.014(16) 0.003(16) -0.007(15) 0.033(18)
O4 0.041(15) 0.054(16) 0.015(14) -0.021(12) 0.000(12) -0.004(13)
O5 0.055(16) 0.048(16) 0.052(17) 0.008(14) 0.008(14) 0.034(14)
O6 0.039(15) 0.061(17) 0.051(17) -0.022(14) 0.017(13) -0.028(13)
O7 0.034(15) 0.035(14) 0.056(17) -0.001(13) 0.012(13) 0.011(12)
O8 0.036(15) 0.077(18) 0.042(16) 0.006(14) 0.003(13) -0.015(14)
O9 0.050(16) 0.075(18) 0.036(16) 0.006(14) 0.018(13) -0.004(14)
O10 0.048(16) 0.057(16) 0.039(16) -0.005(14) 0.015(13) 0.004(13)
O11 0.027(15) 0.078(18) 0.067(18) -0.001(15) -0.001(14) -0.007(14)
O12 0.052(17) 0.062(17) 0.060(18) -0.020(15) -0.013(14) 0.003(14)
O13 0.044(15) 0.048(15) 0.034(15) 0.006(13) 0.005(13) 0.017(13)
O14 0.025(15) 0.089(19) 0.059(18) 0.001(15) -0.013(13) 0.010(14)
O15 0.034(15) 0.051(16) 0.055(17) -0.003(14) 0.001(13) -0.021(13)
O16 0.062(18) 0.060(17) 0.067(19) 0.009(15) -0.003(15) -0.010(15)
O17 0.050(16) 0.056(16) 0.048(17) 0.004(14) 0.020(14) 0.005(14)
O18 0.060(19) 0.07(2) 0.041(18) 0.001(16) 0.014(15) -0.031(16)
O19 0.029(14) 0.058(16) 0.048(16) 0.001(14) 0.011(13) -0.003(13)
O20 0.063(19) 0.052(18) 0.06(2) 0.007(15) 0.014(16) 0.028(15)
O21 0.029(14) 0.066(17) 0.038(16) -0.014(14) 0.015(12) -0.013(13)
O22 0.056(17) 0.052(16) 0.044(16) -0.006(14) -0.001(14) 0.014(14)
O23 0.017(13) 0.043(15) 0.046(16) -0.011(13) 0.021(12) 0.001(11)
O24 0.040(16) 0.043(16) 0.043(17) -0.001(14) 0.004(14) -0.004(13)
O26 0.054(16) 0.055(16) 0.020(14) -0.003(13) 0.010(13) -0.008(13)
O28 0.037(15) 0.061(16) 0.034(15) 0.001(13) 0.004(12) -0.007(13)
O29 0.031(15) 0.056(16) 0.055(17) 0.003(14) 0.011(13) 0.004(13)
O30 0.049(16) 0.060(17) 0.063(18) -0.009(15) 0.004(14) 0.003(14)
O31 0.063(17) 0.040(15) 0.051(17) 0.011(14) -0.002(14) -0.001(14)
O33 0.045(16) 0.073(18) 0.041(16) -0.009(14) 0.003(13) 0.002(14)
O34 0.031(14) 0.053(16) 0.026(14) -0.007(13) -0.007(12) 0.006(12)
O35 0.042(16) 0.058(17) 0.063(18) -0.015(15) 0.015(14) 0.009(13)
O36 0.037(15) 0.050(15) 0.034(15) -0.010(13) 0.007(12) -0.003(13)
O37 0.067(18) 0.050(17) 0.069(19) 0.001(15) 0.015(15) -0.002(14)
O38 0.034(14) 0.047(15) 0.024(14) -0.005(12) -0.009(12) 0.003(12)
O39 0.038(17) 0.08(2) 0.052(19) 0.009(16) -0.003(15) 0.012(15)
O40 0.043(15) 0.047(15) 0.027(15) 0.001(13) 0.003(12) 0.000(13)
O41 0.040(18) 0.07(2) 0.08(2) 0.010(17) -0.017(16) 0.019(15)
O42 0.019(13) 0.069(17) 0.029(15) -0.006(13) 0.000(11) -0.024(12)
O43 0.048(16) 0.037(15) 0.061(17) -0.012(14) 0.000(14) 0.010(13)
O44 0.040(15) 0.051(15) 0.020(14) 0.010(12) -0.008(12) 0.004(12)
O45 0.040(16) 0.021(14) 0.062(19) -0.001(13) 0.018(14) 0.000(12)
O46 0.027(14) 0.041(15) 0.051(16) -0.001(13) 0.002(13) 0.016(12)
O47 0.041(16) 0.042(15) 0.038(16) 0.015(13) -0.006(13) 0.002(12)
O48 0.026(13) 0.028(14) 0.036(15) -0.010(12) 0.006(12) 0.019(11)
O49 0.059(16) 0.028(14) 0.040(16) 0.000(12) -0.005(13) -0.012(13)
O50 0.049(16) 0.066(17) 0.044(16) -0.026(14) 0.016(13) -0.020(14)
O51 0.031(14) 0.051(15) 0.036(15) 0.003(13) -0.017(12) 0.010(12)
O52 0.052(16) 0.044(15) 0.048(17) 0.006(14) -0.005(14) -0.016(13)
O53 0.040(15) 0.041(15) 0.034(15) 0.010(12) -0.008(12) -0.001(12)
O54 0.037(15) 0.052(16) 0.038(16) 0.015(13) 0.015(13) 0.000(13)
O55 0.057(19) 0.063(19) 0.044(18) -0.010(15) -0.003(15) -0.024(15)
O56 0.065(17) 0.042(15) 0.037(16) 0.000(13) -0.003(14) -0.022(14)
O57 0.029(16) 0.08(2) 0.07(2) 0.003(17) -0.022(15) -0.020(15)
O58 0.052(19) 0.058(19) 0.08(2) 0.004(17) 0.002(17) -0.032(16)
O59 0.045(16) 0.076(19) 0.08(2) 0.016(16) 0.010(15) -0.017(15)
O60 0.037(15) 0.014(13) 0.073(18) 0.002(13) -0.004(13) -0.002(11)
O62 0.020(13) 0.057(16) 0.042(16) 0.010(13) 0.005(12) -0.013(12)
O63 0.035(15) 0.049(16) 0.062(18) -0.011(14) 0.002(13) 0.012(13)
O64 0.043(15) 0.045(15) 0.043(16) 0.005(13) -0.011(13) -0.016(13)
O65 0.057(17) 0.038(15) 0.069(18) -0.007(14) -0.016(15) -0.019(13)
O66 0.020(14) 0.039(15) 0.067(18) 0.012(13) -0.009(13) 0.001(12)
O67 0.043(16) 0.053(16) 0.062(18) 0.020(14) -0.003(14) -0.002(13)
O68 0.046(16) 0.041(15) 0.080(19) 0.008(14) 0.003(15) -0.014(13)
O69 0.036(15) 0.038(15) 0.081(19) -0.008(14) 0.006(14) -0.003(13)
O70 0.041(17) 0.050(17) 0.042(18) 0.024(14) -0.008(14) 0.015(14)
O71 0.039(15) 0.055(16) 0.042(16) -0.001(14) -0.009(13) -0.021(13)
O72 0.036(16) 0.046(17) 0.043(18) -0.007(14) 0.007(14) 0.018(13)
O73 0.042(15) 0.015(13) 0.044(16) -0.001(12) -0.009(12) -0.009(11)
O74 0.047(16) 0.067(18) 0.065(18) -0.004(15) 0.002(15) -0.004(14)
O75 0.015(13) 0.045(15) 0.057(17) 0.008(13) -0.018(12) -0.002(11)
O76 0.050(16) 0.046(16) 0.076(19) 0.022(15) 0.008(15) 0.008(14)
O77 0.033(15) 0.052(16) 0.070(18) 0.012(15) 0.004(14) 0.009(13)
O78 0.07(2) 0.054(18) 0.038(18) 0.010(15) 0.022(16) 0.014(16)
O79 0.060(17) 0.066(18) 0.054(17) -0.002(15) 0.014(15) 0.018(15)
O80 0.08(2) 0.056(19) 0.05(2) 0.026(16) 0.012(17) 0.030(16)
O81 0.026(14) 0.031(14) 0.076(18) -0.004(13) -0.023(13) -0.001(12)
O82 0.017(13) 0.043(15) 0.057(17) 0.026(13) 0.000(12) 0.003(12)
O83 0.033(14) 0.037(14) 0.019(14) 0.005(12) -0.011(11) 0.002(12)
O84 0.028(14) 0.025(13) 0.051(16) -0.014(12) 0.001(12) -0.004(11)
O86 0.039(15) 0.040(15) 0.036(15) 0.008(13) -0.003(12) -0.001(12)
O87 0.037(15) 0.013(13) 0.064(17) 0.005(12) 0.005(13) -0.009(11)
O88 0.035(15) 0.045(15) 0.046(16) -0.007(13) -0.011(13) -0.011(12)
O89 0.049(16) 0.060(17) 0.041(16) -0.005(14) 0.009(13) -0.004(14)
O90 0.059(16) 0.029(14) 0.033(15) -0.001(12) 0.012(13) 0.000(12)
O91 0.030(15) 0.035(16) 0.060(19) -0.019(14) 0.015(14) 0.013(13)
O92 0.050(15) 0.026(13) 0.019(14) -0.004(11) 0.017(12) 0.008(12)
O93 0.044(18) 0.063(19) 0.07(2) 0.003(17) 0.016(16) -0.007(15)
O94 0.015(13) 0.033(14) 0.047(16) -0.010(12) -0.008(12) 0.019(11)
O95 0.025(14) 0.058(17) 0.069(18) 0.005(15) -0.006(13) 0.017(13)
O96 0.022(14) 0.054(16) 0.039(15) -0.017(13) -0.012(12) 0.015(12)
O97 0.025(14) 0.049(16) 0.067(18) -0.007(14) -0.001(13) 0.003(12)
O98 0.038(15) 0.047(15) 0.035(15) -0.002(13) -0.028(13) 0.013(12)
O99 0.07(2) 0.061(19) 0.05(2) 0.002(16) -0.001(16) -0.022(16)
O100 0.038(15) 0.043(15) 0.029(15) 0.005(12) 0.002(12) -0.010(12)
O101 0.08(2) 0.055(19) 0.06(2) 0.030(16) 0.016(17) 0.030(17)
O102 0.056(16) 0.026(14) 0.038(16) 0.008(12) 0.000(14) -0.003(12)
O103 0.048(15) 0.030(14) 0.037(15) 0.000(12) 0.010(13) 0.015(12)
O104 0.048(16) 0.038(15) 0.036(16) 0.004(13) -0.001(13) -0.007(13)
O105 0.050(15) 0.016(13) 0.038(15) 0.000(12) 0.001(13) -0.010(12)
O106 0.042(15) 0.041(15) 0.054(17) -0.015(13) 0.011(13) 0.006(13)
O107 0.046(16) 0.039(15) 0.056(17) 0.007(13) -0.009(14) -0.012(13)
O108 0.036(16) 0.028(15) 0.058(19) 0.009(14) -0.019(14) 0.001(12)
O109 0.036(15) 0.047(15) 0.042(16) 0.004(13) 0.005(13) -0.013(12)
O110 0.032(14) 0.041(15) 0.046(16) -0.014(13) -0.023(13) 0.008(12)
O111 0.07(2) 0.08(2) 0.06(2) -0.006(18) 0.005(17) -0.021(18)
O112 0.057(18) 0.053(18) 0.033(17) -0.019(14) -0.002(14) -0.016(15)
O113 0.08(2) 0.09(2) 0.053(18) 0.022(16) -0.002(16) 0.003(17)
O114 0.08(2) 0.12(3) 0.06(2) 0.01(2) -0.007(19) 0.00(2)
O115 0.07(2) 0.12(3) 0.05(2) 0.012(19) -0.024(17) 0.00(2)
O117 0.070(18) 0.070(17) 0.021(15) -0.007(14) -0.023(14) 0.022(15)
O118 0.055(17) 0.079(18) 0.036(16) 0.015(15) -0.014(14) 0.011(15)
O119 0.049(16) 0.079(18) 0.037(16) 0.042(14) 0.002(13) 0.006(14)
O120 0.074(19) 0.060(18) 0.075(19) 0.014(16) -0.001(16) 0.026(15)
O121 0.060(17) 0.089(19) 0.050(17) 0.004(15) -0.012(15) 0.044(16)
O122 0.046(16) 0.074(18) 0.033(16) -0.008(14) -0.009(13) -0.002(14)
O123 0.046(16) 0.09(2) 0.047(17) -0.021(15) 0.009(14) 0.021(15)
O124 0.064(18) 0.071(18) 0.040(16) 0.011(14) -0.012(14) 0.009(15)
O125 0.063(17) 0.047(16) 0.053(17) 0.001(14) 0.003(14) 0.003(14)
O126 0.064(18) 0.055(17) 0.054(17) 0.002(14) 0.010(15) 0.021(14)
O127 0.08(2) 0.08(2) 0.06(2) 0.007(18) -0.009(18) 0.001(19)
O128 0.080(19) 0.063(18) 0.050(17) 0.018(15) -0.002(15) 0.010(15)
O129 0.051(19) 0.06(2) 0.07(2) 0.013(16) 0.001(16) 0.011(16)
O130 0.066(18) 0.055(17) 0.048(17) -0.016(14) 0.002(14) 0.021(14)
O131 0.030(17) 0.09(2) 0.07(2) 0.020(18) 0.000(15) -0.025(16)
O132 0.048(16) 0.059(17) 0.056(17) 0.005(14) -0.019(14) 0.013(14)
O133 0.07(2) 0.06(2) 0.05(2) -0.011(16) -0.005(16) 0.018(16)
O134 0.037(15) 0.057(16) 0.052(17) -0.025(14) 0.022(13) -0.017(13)
O135 0.033(15) 0.088(19) 0.045(17) -0.007(15) 0.000(13) 0.012(14)
O136 0.045(16) 0.084(19) 0.037(16) -0.017(15) -0.008(13) 0.006(14)
O137 0.054(16) 0.082(19) 0.025(15) -0.013(14) -0.026(13) -0.004(15)
O138 0.021(14) 0.079(18) 0.037(15) -0.005(14) -0.010(12) 0.020(13)
O139 0.021(13) 0.074(17) 0.024(14) -0.026(13) 0.009(11) -0.002(13)
O140 0.029(14) 0.048(15) 0.012(13) 0.007(12) -0.001(11) 0.001(12)
O141 0.061(17) 0.067(17) 0.033(16) 0.015(14) 0.003(14) 0.004(14)
O142 0.033(15) 0.066(17) 0.039(16) 0.009(14) 0.011(13) -0.007(13)
O143 0.040(15) 0.054(16) 0.033(15) -0.008(13) -0.001(13) -0.006(13)
O144 0.056(17) 0.063(17) 0.048(17) -0.003(14) 0.026(14) 0.003(14)
O145 0.031(14) 0.039(14) 0.033(15) 0.004(12) -0.001(12) -0.003(12)
O146 0.033(14) 0.031(14) 0.058(17) 0.010(13) -0.012(13) -0.014(12)
O147 0.048(16) 0.036(15) 0.054(17) 0.002(13) -0.004(14) 0.002(13)
O148 0.051(18) 0.061(19) 0.06(2) -0.015(16) 0.002(16) 0.016(15)
O149 0.041(15) 0.068(17) 0.037(16) 0.006(14) -0.015(13) -0.013(14)
O150 0.043(18) 0.09(2) 0.050(19) 0.008(17) 0.018(15) 0.013(16)
O151 0.028(14) 0.067(17) 0.030(15) 0.004(13) -0.008(12) 0.005(13)
O152 0.049(16) 0.050(16) 0.065(18) -0.003(14) 0.004(14) -0.007(14)
O153 0.030(14) 0.053(16) 0.045(16) 0.013(13) -0.014(13) -0.016(12)
O154 0.065(19) 0.031(16) 0.038(17) -0.012(14) 0.004(15) 0.007(14)
O155 0.031(14) 0.017(12) 0.025(14) -0.003(11) -0.016(11) 0.003(11)
O156 0.010(13) 0.058(16) 0.044(16) -0.006(13) -0.008(12) -0.005(12)
O157 0.015(13) 0.036(14) 0.044(15) -0.002(12) 0.005(12) 0.012(11)
O158 0.011(13) 0.048(15) 0.049(16) -0.014(13) -0.012(12) -0.001(12)
O159 0.043(16) 0.054(16) 0.032(15) 0.004(13) 0.000(13) -0.015(13)
O160 0.025(14) 0.052(16) 0.047(16) 0.006(14) -0.012(13) -0.010(13)
O161 0.048(16) 0.050(16) 0.034(15) -0.007(13) -0.020(13) -0.006(13)
O162 0.040(15) 0.057(16) 0.035(15) 0.011(13) -0.023(13) -0.001(13)
O163 0.038(15) 0.074(18) 0.059(18) -0.001(15) 0.014(14) -0.027(14)
O164 0.024(14) 0.065(17) 0.070(19) 0.009(15) -0.004(14) -0.015(13)
O165 0.026(14) 0.062(17) 0.057(17) 0.014(14) 0.016(13) -0.004(13)
O166 0.037(15) 0.038(15) 0.056(17) 0.009(13) -0.007(13) -0.002(12)
O167 0.057(18) 0.13(2) 0.066(19) 0.022(18) 0.009(16) -0.014(17)
O168 0.09(2) 0.084(19) 0.046(18) -0.004(16) -0.006(16) 0.002(17)
O169 0.07(2) 0.08(2) 0.07(2) -0.013(18) 0.005(18) -0.038(18)
O170 0.09(2) 0.046(18) 0.06(2) 0.008(16) -0.019(18) -0.010(17)
O171 0.043(18) 0.09(2) 0.06(2) -0.018(18) 0.005(16) -0.029(16)
O172 0.033(15) 0.057(16) 0.059(18) 0.019(14) -0.005(13) -0.011(13)
O173 0.021(13) 0.054(16) 0.040(15) -0.006(13) 0.001(12) 0.026(12)
O174 0.045(16) 0.057(17) 0.069(18) -0.002(15) -0.004(14) 0.006(14)
O175 0.063(17) 0.064(17) 0.032(16) 0.007(14) 0.010(14) 0.001(14)
O176 0.030(15) 0.061(17) 0.060(17) -0.007(14) 0.001(13) 0.009(13)
O177 0.070(18) 0.050(16) 0.052(17) 0.019(14) 0.007(15) -0.005(14)
O178 0.038(15) 0.031(14) 0.030(15) 0.003(12) 0.019(12) 0.012(12)
O179 0.044(15) 0.041(15) 0.025(14) 0.017(12) 0.008(12) -0.015(12)
O180 0.062(18) 0.073(18) 0.051(17) 0.002(15) -0.007(15) 0.001(15)
O181 0.07(2) 0.10(2) 0.032(18) -0.005(17) 0.017(16) 0.026(19)
O182 0.035(15) 0.068(17) 0.046(16) -0.016(14) -0.004(13) -0.016(13)
O183 0.049(19) 0.09(2) 0.06(2) -0.008(18) 0.041(16) -0.003(17)
O184 0.031(15) 0.074(18) 0.043(16) -0.021(14) -0.001(13) -0.011(13)
O186 0.034(14) 0.048(15) 0.038(15) -0.002(13) -0.012(12) 0.007(12)
O187 0.019(15) 0.058(19) 0.10(2) 0.001(17) -0.011(16) 0.019(14)
O188 0.025(13) 0.036(14) 0.037(15) 0.020(12) -0.007(12) -0.014(11)
O189 0.061(19) 0.054(18) 0.06(2) -0.003(16) -0.009(16) 0.020(15)
O190 0.035(15) 0.068(17) 0.054(17) 0.011(15) -0.012(13) -0.006(14)
O191 0.045(17) 0.029(16) 0.08(2) 0.004(15) -0.006(16) 0.022(13)
O192 0.054(16) 0.063(17) 0.035(16) -0.018(14) 0.007(13) 0.002(14)
O193 0.043(15) 0.052(15) 0.015(14) 0.024(12) -0.005(12) -0.017(13)
O194 0.027(14) 0.051(15) 0.041(16) 0.019(13) 0.004(12) 0.016(12)
O195 0.022(13) 0.035(14) 0.033(15) -0.001(12) -0.004(11) 0.013(11)
O196 0.042(15) 0.063(17) 0.038(16) 0.002(14) 0.002(13) -0.025(13)
O197 0.056(16) 0.026(14) 0.051(17) -0.003(13) -0.006(14) -0.010(12)
O198 0.041(15) 0.034(14) 0.039(15) 0.009(12) 0.014(13) 0.002(12)
O199 0.033(15) 0.044(15) 0.045(16) 0.019(13) -0.004(13) 0.007(12)
O200 0.035(14) 0.026(13) 0.038(15) 0.006(12) -0.003(12) -0.002(11)
O201 0.025(14) 0.060(16) 0.025(14) -0.004(13) 0.009(11) -0.018(12)
O202 0.049(19) 0.07(2) 0.07(2) 0.008(18) -0.001(17) -0.019(16)
O203 0.015(13) 0.060(16) 0.021(14) -0.009(12) -0.001(11) -0.005(12)
O204 0.06(2) 0.10(2) 0.038(19) 0.014(17) 0.006(16) 0.005(17)
O205 0.053(16) 0.060(17) 0.033(16) 0.013(14) 0.005(13) 0.003(14)
O206 0.050(16) 0.075(18) 0.054(17) 0.022(15) -0.002(14) 0.025(14)
O207 0.045(16) 0.063(17) 0.048(17) 0.011(14) -0.025(14) 0.023(14)
O208 0.10(2) 0.07(2) 0.029(18) -0.030(16) 0.011(17) 0.009(18)
O210 0.054(19) 0.06(2) 0.07(2) -0.028(17) 0.010(17) -0.006(16)
O211 0.036(15) 0.042(15) 0.047(16) -0.007(13) 0.015(13) 0.003(12)
O212 0.028(14) 0.053(16) 0.064(18) 0.001(14) 0.021(13) 0.002(13)
O213 0.027(14) 0.078(18) 0.040(16) -0.004(14) 0.000(12) -0.032(13)
O214 0.039(15) 0.041(15) 0.028(15) 0.006(13) -0.018(12) 0.001(12)
O215 0.036(15) 0.059(16) 0.029(15) 0.024(13) 0.012(12) 0.031(13)
O216 0.020(14) 0.067(17) 0.057(18) 0.005(15) -0.014(13) -0.008(13)
O217 0.028(14) 0.070(17) 0.018(14) -0.003(13) -0.010(12) 0.001(13)
O218 0.070(18) 0.074(19) 0.056(18) -0.007(15) 0.004(15) -0.011(16)
O219 0.09(2) 0.050(19) 0.05(2) 0.009(16) 0.018(17) -0.009(17)
O220 0.11(2) 0.043(19) 0.09(2) 0.020(18) 0.04(2) -0.012(18)
O221 0.023(14) 0.069(17) 0.061(18) -0.009(15) -0.016(13) -0.004(13)
O222 0.046(16) 0.054(16) 0.044(16) -0.006(14) 0.007(13) -0.010(13)
O223 0.08(2) 0.10(2) 0.054(18) -0.003(16) -0.002(16) -0.012(17)
O224 0.068(18) 0.076(18) 0.031(16) 0.003(14) -0.008(14) -0.033(15)

loop_
_atom_type_symbol
_atom_type_description
_atom_type_scat_dispersion_real
_atom_type_scat_dispersion_imag
_atom_type_scat_source
W W -0.8490 6.8722 'International Tables Vol C Tables 4.2.6.8 and 6.1.1.4'
As As 0.0499 2.0058 'International Tables Vol C Tables 4.2.6.8 and 6.1.1.4'
P P 0.1023 0.0942 'International Tables Vol C Tables 4.2.6.8 and 6.1.1.4'
Na Na 0.0362 0.0249 'International Tables Vol C Tables 4.2.6.8 and 6.1.1.4'
O O 0.0106 0.0060 'International Tables Vol C Tables 4.2.6.8 and 6.1.1.4'
N N 0.0061 0.0033 'International Tables Vol C Tables 4.2.6.8 and 6.1.1.4'
C C 0.0033 0.0016 'International Tables Vol C Tables 4.2.6.8 and 6.1.1.4'
H H 0.0000 0.0000 'International Tables Vol C Tables 4.2.6.8 and 6.1.1.4'

loop_
_geom_angle_atom_site_label_1
_geom_angle_atom_site_label_2
_geom_angle_atom_site_label_3
_geom_angle
_geom_angle_site_symmetry_1
_geom_angle_site_symmetry_3
O1 W1 O4 102.5(11) . .
O1 W1 O8 100.3(12) . .
O4 W1 O8 92.0(11) . .
O1 W1 O7 98.9(12) . .
O4 W1 O7 158.4(10) . .
O8 W1 O7 87.2(11) . .
O1 W1 O6 101.5(12) . .
O4 W1 O6 88.2(11) . .
O8 W1 O6 157.6(11) . .
O7 W1 O6 84.5(11) . .
O1 W1 O25 169.4(11) . .
O4 W1 O25 85.8(9) . .
O8 W1 O25 72.7(10) . .
O7 W1 O25 73.3(9) . .
O6 W1 O25 85.0(9) . .
O2 W2 O9 99.6(13) . .
O2 W2 O10 101.4(13) . .
O9 W2 O10 91.7(12) . .
O2 W2 O4 101.3(13) . .
O9 W2 O4 88.8(11) . .
O10 W2 O4 156.9(10) . .
O2 W2 O5 102.0(12) . .
O9 W2 O5 158.3(11) . .
O10 W2 O5 86.4(11) . .
O4 W2 O5 84.7(10) . .
O2 W2 O26 173.0(13) . .
O9 W2 O26 75.6(10) . .
O10 W2 O26 73.9(10) . .
O4 W2 O26 83.9(9) . .
O5 W2 O26 83.1(10) . .
O3 W3 O5 101.6(12) . .
O3 W3 O11 100.7(13) . .
O5 W3 O11 88.9(12) . .
O3 W3 O6 100.2(13) . .
O5 W3 O6 91.5(12) . .
O11 W3 O6 158.6(12) . .
O3 W3 O12 99.4(12) . .
O5 W3 O12 159.0(12) . .
O11 W3 O12 88.1(11) . .
O6 W3 O12 83.9(12) . .
O3 W3 O27 169.8(10) . .
O5 W3 O27 87.2(10) . .
O11 W3 O27 74.1(10) . .
O6 W3 O27 84.5(10) . .
O12 W3 O27 72.0(10) . .
O14 W4 O28 102.7(12) . .
O14 W4 O15 98.2(12) . .
O28 W4 O15 95.3(11) . .
O14 W4 O13 102.1(12) . .
O28 W4 O13 91.0(11) . .
O15 W4 O13 156.9(11) . .
O14 W4 O9 96.6(12) . .
O28 W4 O9 160.7(11) . .
O15 W4 O9 82.0(11) . .
O13 W4 O9 84.7(11) . .
O14 W4 O26 168.4(11) . .
O28 W4 O26 86.9(10) . .
O15 W4 O26 74.3(10) . .
O13 W4 O26 83.9(9) . .
O9 W4 O26 73.9(9) . .
O16 W5 O29 104.4(13) . .
O16 W5 O17 102.6(12) . .
O29 W5 O17 93.0(11) . .
O16 W5 O15 97.0(12) . .
O29 W5 O15 92.7(11) . .
O17 W5 O15 157.5(11) . .
O16 W5 O10 94.7(12) . .
O29 W5 O10 160.6(11) . .
O17 W5 O10 86.1(11) . .
O15 W5 O10 81.3(10) . .
O16 W5 O26 166.6(11) . .
O29 W5 O26 86.6(10) . .
O17 W5 O26 84.2(10) . .
O15 W5 O26 74.5(10) . .
O10 W5 O26 74.0(9) . .
O18 W6 O30 102.2(12) . .
O18 W6 O17 102.6(13) . .
O30 W6 O17 90.7(11) . .
O18 W6 O19 98.7(12) . .
O30 W6 O19 92.6(11) . .
O17 W6 O19 157.2(11) . .
O18 W6 O11 96.3(12) . .
O30 W6 O11 161.5(11) . .
O17 W6 O11 85.9(11) . .
O19 W6 O11 83.8(11) . .
O18 W6 O27 166.8(11) . .
O30 W6 O27 88.6(11) . .
O17 W6 O27 84.6(10) . .
O19 W6 O27 72.9(9) . .
O11 W6 O27 73.0(10) . .
O20 W7 O21 101.4(13) . .
O20 W7 O31 101.5(12) . .
O21 W7 O31 89.2(11) . .
O20 W7 O12 98.3(12) . .
O21 W7 O12 88.9(11) . .
O31 W7 O12 160.0(11) . .
O20 W7 O19 101.1(12) . .
O21 W7 O19 157.5(11) . .
O31 W7 O19 88.0(11) . .
O12 W7 O19 86.1(11) . .
O20 W7 O27 171.3(11) . .
O21 W7 O27 84.6(10) . .
O31 W7 O27 84.8(10) . .
O12 W7 O27 75.2(10) . .
O19 W7 O27 72.9(9) . .
O22 W8 O32 100.5(11) . .
O22 W8 O23 98.0(12) . .
O32 W8 O23 92.3(10) . .
O22 W8 O7 99.9(11) . .
O32 W8 O7 159.5(10) . .
O23 W8 O7 87.2(10) . .
O22 W8 O21 103.7(12) . .
O32 W8 O21 87.3(10) . .
O23 W8 O21 158.0(11) . .
O7 W8 O21 85.6(10) . .
O22 W8 O25 170.6(11) . .
O32 W8 O25 85.8(10) . .
O23 W8 O25 74.6(9) . .
O7 W8 O25 74.3(9) . .
O21 W8 O25 83.4(10) . .
O24 W9 O33 104.5(12) . .
O24 W9 O13 101.6(11) . .
O33 W9 O13 93.7(12) . .
O24 W9 O23 98.7(10) . .
O33 W9 O23 89.5(11) . .
O13 W9 O23 158.0(10) . .
O24 W9 O8 96.2(11) . .
O33 W9 O8 158.4(11) . .
O13 W9 O8 88.2(11) . .
O23 W9 O8 81.1(10) . .
O24 W9 O25 168.1(10) . .
O33 W9 O25 85.6(10) . .
O13 W9 O25 83.9(10) . .
O23 W9 O25 74.6(9) . .
O8 W9 O25 73.2(9) . .
O49 W10 O35 100.5(12) . .
O49 W10 O36 95.4(11) . .
O35 W10 O36 98.4(12) . .
O49 W10 O34 94.8(10) . .
O35 W10 O34 104.5(11) . .
O36 W10 O34 152.7(10) . .
O49 W10 O28 167.0(11) . .
O35 W10 O28 92.5(11) . .
O36 W10 O28 81.8(10) . .
O34 W10 O28 82.6(10) . .
O49 W10 O46 89.1(10) . .
O35 W10 O46 167.1(11) . .
O36 W10 O46 71.9(10) . .
O34 W10 O46 83.1(9) . .
O28 W10 O46 78.0(9) . .
O49 W10 Na3 22.9(8) . 1_545
O35 W10 Na3 107.3(9) . 1_545
O36 W10 Na3 72.9(8) . 1_545
O34 W10 Na3 113.1(8) . 1_545
O28 W10 Na3 149.6(7) . 1_545
O46 W10 Na3 78.5(7) . 1_545
O37 W11 O50 101.0(13) . .
O37 W11 O36 99.8(12) . .
O50 W11 O36 96.7(11) . .
O37 W11 O38 101.8(12) . .
O50 W11 O38 93.8(11) . .
O36 W11 O38 153.7(10) . .
O37 W11 O29 90.3(12) . .
O50 W11 O29 168.6(11) . .
O36 W11 O29 83.1(10) . .
O38 W11 O29 81.8(9) . .
O37 W11 O46 166.3(11) . .
O50 W11 O46 90.7(11) . .
O36 W11 O46 71.4(9) . .
O38 W11 O46 84.5(9) . .
O29 W11 O46 78.4(9) . .
O39 W12 O51 103.8(12) . .
O39 W12 O38 101.2(11) . .
O51 W12 O38 98.2(10) . .
O39 W12 O40 100.7(11) . .
O51 W12 O40 88.2(10) . .
O38 W12 O40 154.9(10) . .
O39 W12 O30 93.1(12) . .
O51 W12 O30 161.5(11) . .
O38 W12 O30 85.6(10) . .
O40 W12 O30 81.2(10) . .
O39 W12 O47 169.8(11) . .
O51 W12 O47 83.8(10) . .
O38 W12 O47 84.0(9) . .
O40 W12 O47 72.6(9) . .
O30 W12 O47 78.5(10) . .
O41 W13 O40 102.3(12) . .
O41 W13 O42 102.5(12) . .
O40 W13 O42 155.0(11) . .
O41 W13 O52 98.8(13) . .
O40 W13 O52 87.4(10) . .
O42 W13 O52 91.9(10) . .
O41 W13 O31 97.8(13) . .
O40 W13 O31 87.7(10) . .
O42 W13 O31 85.9(10) . .
O52 W13 O31 163.3(11) . .
O41 W13 O47 175.8(12) . .
O40 W13 O47 73.5(9) . .
O42 W13 O47 81.6(10) . .
O52 W13 O47 82.1(10) . .
O31 W13 O47 81.2(10) . .
O43 W14 O53 101.2(12) . .
O43 W14 O42 103.2(12) . .
O53 W14 O42 90.9(10) . .
O43 W14 O44 99.6(11) . .
O53 W14 O44 90.4(10) . .
O42 W14 O44 156.4(11) . .
O43 W14 O32 96.7(12) . .
O53 W14 O32 162.1(10) . .
O42 W14 O32 84.8(10) . .
O44 W14 O32 86.8(10) . .
O43 W14 O48 172.5(11) . .
O53 W14 O48 81.0(9) . .
O42 W14 O48 83.8(10) . .
O44 W14 O48 73.2(9) . .
O32 W14 O48 81.3(9) . .
O45 W15 O54 103.5(11) . .
O45 W15 O34 102.6(10) . .
O54 W15 O34 98.1(11) . .
O45 W15 O44 100.2(10) . .
O54 W15 O44 89.9(10) . .
O34 W15 O44 153.3(10) . .
O45 W15 O33 94.5(11) . .
O54 W15 O33 161.0(10) . .
O34 W15 O33 83.7(10) . .
O44 W15 O33 80.8(10) . .
O45 W15 O48 168.9(10) . .
O54 W15 O48 85.7(10) . .
O34 W15 O48 81.9(9) . .
O44 W15 O48 73.3(9) . .
O33 W15 O48 75.8(9) . .
O56 W16 O55 102.6(12) . .
O56 W16 O105 99.7(11) . .
O55 W16 O105 95.9(11) . .
O56 W16 O53 94.1(11) . .
O55 W16 O53 100.6(11) . .
O105 W16 O53 155.6(9) . .
O56 W16 O106 89.2(11) . .
O55 W16 O106 168.1(11) . .
O105 W16 O106 79.9(9) . .
O53 W16 O106 80.2(9) . .
O56 W16 O54 169.1(11) . .
O55 W16 O54 87.4(11) . .
O105 W16 O54 83.4(9) . .
O53 W16 O54 79.5(9) . .
O106 W16 O54 81.0(10) . .
O57 W17 O64 98.7(12) . .
O57 W17 O60 99.8(12) . .
O64 W17 O60 90.2(11) . .
O57 W17 O62 101.6(12) . .
O64 W17 O62 159.0(10) . .
O60 W17 O62 91.6(11) . .
O57 W17 O63 99.5(12) . .
O64 W17 O63 85.9(11) . .
O60 W17 O63 160.7(10) . .
O62 W17 O63 85.5(11) . .
O57 W17 O81 170.2(11) . .
O64 W17 O81 74.9(10) . .
O60 W17 O81 87.8(9) . .
O62 W17 O81 84.3(9) . .
O63 W17 O81 72.9(9) . .
O58 W18 O65 99.8(12) . .
O58 W18 O66 101.1(12) . .
O65 W18 O66 93.6(11) . .
O58 W18 O61 102.6(12) . .
O65 W18 O61 157.0(10) . .
O66 W18 O61 87.4(10) . .
O58 W18 O60 99.4(12) . .
O65 W18 O60 85.6(11) . .
O66 W18 O60 159.3(10) . .
O61 W18 O60 85.4(10) . .
O58 W18 O82 170.7(11) . .
O65 W18 O82 73.9(10) . .
O66 W18 O82 73.0(9) . .
O61 W18 O82 84.5(9) . .
O60 W18 O82 87.0(8) . .
O59 W19 O61 101.5(12) . .
O59 W19 O67 100.9(13) . .
O61 W19 O67 89.4(11) . .
O59 W19 O68 100.0(13) . .
O61 W19 O68 158.3(11) . .
O67 W19 O68 89.5(12) . .
O59 W19 O62 100.9(12) . .
O61 W19 O62 89.4(10) . .
O67 W19 O62 158.0(10) . .
O68 W19 O62 83.7(11) . .
O59 W19 O83 170.5(12) . .
O61 W19 O83 86.2(9) . .
O67 W19 O83 73.4(9) . .
O68 W19 O83 72.7(10) . .
O62 W19 O83 84.6(8) . .
O70 W20 O84 101.7(11) . .
O70 W20 O71 99.0(11) . .
O84 W20 O71 90.5(10) . .
O70 W20 O69 102.9(11) . .
O84 W20 O69 88.4(11) . .
O71 W20 O69 157.9(11) . .
O70 W20 O63 97.7(11) . .
O84 W20 O63 160.6(10) . .
O71 W20 O63 85.0(10) . .
O69 W20 O63 88.7(11) . .
O70 W20 O81 168.3(10) . .
O84 W20 O81 87.8(9) . .
O71 W20 O81 73.8(10) . .
O69 W20 O81 84.1(10) . .
O63 W20 O81 72.8(9) . .
O72 W21 O85 102.1(11) . .
O72 W21 O73 100.3(11) . .
O85 W21 O73 92.1(10) . .
O72 W21 O71 100.6(11) . .
O85 W21 O71 90.4(10) . .
O73 W21 O71 157.9(11) . .
O72 W21 O64 96.9(11) . .
O85 W21 O64 160.6(11) . .
O73 W21 O64 88.0(10) . .
O71 W21 O64 82.5(10) . .
O72 W21 O81 167.4(10) . .
O85 W21 O81 88.9(9) . .
O73 W21 O81 85.1(9) . .
O71 W21 O81 73.0(9) . .
O64 W21 O81 71.8(9) . .
O74 W22 O86 103.1(12) . .
O74 W22 O73 101.0(12) . .
O86 W22 O73 91.4(10) . .
O74 W22 O75 97.3(12) . .
O86 W22 O75 94.9(10) . .
O73 W22 O75 158.8(10) . .
O74 W22 O65 94.7(12) . .
O86 W22 O65 162.1(11) . .
O73 W22 O65 83.7(10) . .
O75 W22 O65 84.2(10) . .
O74 W22 O82 165.7(11) . .
O86 W22 O82 88.8(10) . .
O73 W22 O82 86.3(9) . .
O75 W22 O82 73.6(9) . .
O65 W22 O82 73.7(10) . .
O74 W22 Na3 28.8(9) . .
O86 W22 Na3 74.6(9) . .
O73 W22 Na3 97.5(8) . .
O75 W22 Na3 103.7(8) . .
O65 W22 Na3 123.0(8) . .
O82 W22 Na3 163.0(6) . .
O76 W23 O87 104.8(12) . .
O76 W23 O77 102.7(12) . .
O87 W23 O77 91.7(11) . .
O76 W23 O75 95.7(12) . .
O87 W23 O75 92.4(11) . .
O77 W23 O75 159.4(10) . .
O76 W23 O66 95.1(11) . .
O87 W23 O66 160.0(11) . .
O77 W23 O66 85.4(11) . .
O75 W23 O66 83.8(10) . .
O76 W23 O82 165.6(12) . .
O87 W23 O82 86.6(10) . .
O77 W23 O82 85.4(10) . .
O75 W23 O82 74.8(9) . .
O66 W23 O82 73.5(9) . .
O78 W24 O88 104.3(12) . .
O78 W24 O77 102.1(12) . .
O88 W24 O77 91.1(11) . .
O78 W24 O79 98.1(12) . .
O88 W24 O79 90.0(11) . .
O77 W24 O79 158.9(12) . .
O78 W24 O67 94.6(13) . .
O88 W24 O67 160.8(11) . .
O77 W24 O67 88.0(11) . .
O79 W24 O67 84.2(11) . .
O78 W24 O83 165.1(11) . .
O88 W24 O83 88.2(9) . .
O77 W24 O83 85.5(10) . .
O79 W24 O83 73.4(10) . .
O67 W24 O83 72.6(10) . .
O80 W25 O89 100.6(13) . .
O80 W25 O69 101.7(12) . .
O89 W25 O69 88.5(11) . .
O80 W25 O79 99.4(12) . .
O89 W25 O79 90.7(12) . .
O69 W25 O79 158.6(11) . .
O80 W25 O68 98.5(13) . .
O89 W25 O68 160.9(12) . .
O69 W25 O68 86.6(11) . .
O79 W25 O68 87.1(12) . .
O80 W25 O83 169.3(11) . .
O89 W25 O83 88.1(10) . .
O69 W25 O83 84.6(9) . .
O79 W25 O83 74.0(10) . .
O68 W25 O83 73.0(10) . .
O91 W26 O105 98.5(11) . .
O91 W26 O92 100.8(11) . .
O105 W26 O92 88.7(10) . .
O91 W26 O90 101.6(11) . .
O105 W26 O90 90.2(10) . .
O92 W26 O90 157.5(10) . .
O91 W26 O84 97.2(11) . .
O105 W26 O84 164.1(10) . .
O92 W26 O84 86.3(10) . .
O90 W26 O84 88.6(10) . .
O91 W26 O102 175.8(10) . .
O105 W26 O102 82.1(9) . .
O92 W26 O102 75.1(9) . .
O90 W26 O102 82.5(9) . .
O84 W26 O102 82.0(9) . .
O93 W27 O106 100.9(12) . .
O93 W27 O94 101.6(11) . .
O106 W27 O94 96.2(11) . .
O93 W27 O92 101.2(11) . .
O106 W27 O92 89.6(10) . .
O94 W27 O92 154.9(10) . .
O93 W27 O85 94.7(11) . .
O106 W27 O85 163.5(10) . .
O94 W27 O85 85.5(9) . .
O92 W27 O85 82.3(9) . .
O93 W27 O102 171.8(10) . .
O106 W27 O102 85.1(10) . .
O94 W27 O102 83.1(9) . .
O92 W27 O102 73.0(9) . .
O85 W27 O102 78.9(9) . .
O95 W28 O107 101.2(12) . .
O95 W28 O94 101.1(11) . .
O107 W28 O94 94.4(11) . .
O95 W28 O96 97.8(11) . .
O107 W28 O96 95.6(11) . .
O94 W28 O96 156.4(10) . .
O95 W28 O86 90.9(10) . .
O107 W28 O86 167.9(11) . .
O94 W28 O86 82.0(9) . .
O96 W28 O86 83.7(9) . .
O95 W28 O103 168.6(11) . .
O107 W28 O103 87.3(11) . .
O94 W28 O103 85.7(9) . .
O96 W28 O103 73.5(9) . .
O86 W28 O103 80.9(9) . .
O95 W28 Na12 64.7(12) . .
O107 W28 Na12 37.3(12) . .
O94 W28 Na12 108.1(11) . .
O96 W28 Na12 92.6(11) . .
O86 W28 Na12 154.7(10) . .
O103 W28 Na12 122.2(10) . .
O97 W29 O108 101.9(11) . .
O97 W29 O98 102.8(11) . .
O108 W29 O98 94.2(11) . .
O97 W29 O96 97.6(11) . .
O108 W29 O96 95.7(11) . .
O98 W29 O96 154.9(9) . .
O97 W29 O87 92.9(10) . .
O108 W29 O87 165.2(10) . .
O98 W29 O87 82.3(10) . .
O96 W29 O87 82.2(9) . .
O97 W29 O103 168.1(10) . .
O108 W29 O103 86.1(9) . .
O98 W29 O103 85.1(9) . .
O96 W29 O103 72.7(9) . .
O87 W29 O103 79.3(9) . .
O99 W30 O109 100.2(12) . .
O99 W30 O98 100.8(12) . .
O109 W30 O98 96.4(11) . .
O99 W30 O100 100.4(12) . .
O109 W30 O100 91.1(10) . .
O98 W30 O100 155.9(9) . .
O99 W30 O88 97.9(11) . .
O109 W30 O88 161.5(11) . .
O98 W30 O88 83.7(10) . .
O100 W30 O88 82.1(10) . .
O99 W30 O104 172.1(11) . .
O109 W30 O104 84.7(10) . .
O98 W30 O104 84.7(9) . .
O100 W30 O104 73.2(9) . .
O88 W30 O104 77.0(9) . .
O101 W31 O110 99.8(13) . .
O101 W31 O90 102.5(11) . .
O110 W31 O90 90.2(11) . .
O101 W31 O100 98.8(12) . .
O110 W31 O100 89.2(10) . .
O90 W31 O100 158.4(10) . .
O101 W31 O89 95.0(13) . .
O110 W31 O89 165.2(11) . .
O90 W31 O89 88.0(11) . .
O100 W31 O89 87.1(10) . .
O101 W31 O104 173.7(11) . .
O110 W31 O104 83.9(9) . .
O90 W31 O104 82.5(9) . .
O100 W31 O104 76.0(9) . .
O89 W31 O104 81.3(10) . .
O112 W32 O111 103.4(13) . .
O112 W32 O162 100.8(11) . .
O111 W32 O162 93.8(13) . .
O112 W32 O110 93.6(11) . .
O111 W32 O110 99.1(12) . .
O162 W32 O110 157.9(11) . .
O112 W32 O109 166.1(11) . .
O111 W32 O109 90.2(12) . .
O162 W32 O109 81.2(10) . .
O110 W32 O109 80.9(10) . .
O112 W32 O161 87.8(11) . .
O111 W32 O161 168.5(12) . .
O162 W32 O161 81.2(10) . .
O110 W32 O161 82.6(10) . .
O109 W32 O161 78.9(9) . .
O113 W33 O116 104.0(14) . .
O113 W33 O118 102.0(13) . .
O116 W33 O118 87.2(12) . .
O113 W33 O119 98.7(12) . .
O116 W33 O119 88.2(12) . .
O118 W33 O119 159.3(10) . .
O113 W33 O120 97.6(14) . .
O116 W33 O120 158.3(12) . .
O118 W33 O120 88.3(13) . .
O119 W33 O120 88.6(12) . .
O113 W33 O137 167.9(13) . .
O116 W33 O137 85.9(10) . .
O118 W33 O137 85.2(10) . .
O119 W33 O137 74.4(9) . .
O120 W33 O137 72.6(11) . .
O114 W34 O123 99.5(14) . .
O114 W34 O124 101.8(14) . .
O123 W34 O124 94.0(12) . .
O114 W34 O117 100.3(13) . .
O123 W34 O117 87.4(12) . .
O124 W34 O117 157.3(11) . .
O114 W34 O116 103.1(14) . .
O123 W34 O116 156.8(11) . .
O124 W34 O116 86.4(11) . .
O117 W34 O116 83.6(11) . .
O114 W34 O139 172.2(13) . .
O123 W34 O139 73.7(10) . .
O124 W34 O139 75.2(10) . .
O117 W34 O139 83.5(9) . .
O116 W34 O139 84.0(10) . .
O115 W35 O117 101.6(13) . .
O115 W35 O122 102.6(13) . .
O117 W35 O122 89.8(12) . .
O115 W35 O118 98.9(13) . .
O117 W35 O118 86.7(12) . .
O122 W35 O118 158.5(10) . .
O115 W35 O121 98.9(13) . .
O117 W35 O121 159.1(10) . .
O122 W35 O121 89.2(12) . .
O118 W35 O121 86.6(13) . .
O115 W35 O138 170.4(12) . .
O117 W35 O138 86.7(9) . .
O122 W35 O138 72.6(10) . .
O118 W35 O138 86.1(10) . .
O121 W35 O138 73.1(9) . .
O125 W36 O140 102.7(11) . .
O125 W36 O136 104.1(12) . .
O140 W36 O136 90.8(11) . .
O125 W36 O126 97.3(12) . .
O140 W36 O126 93.1(11) . .
O136 W36 O126 156.8(11) . .
O125 W36 O119 95.1(12) . .
O140 W36 O119 162.2(10) . .
O136 W36 O119 85.5(12) . .
O126 W36 O119 83.9(11) . .
O125 W36 O137 167.2(11) . .
O140 W36 O137 87.5(10) . .
O136 W36 O137 83.3(10) . .
O126 W36 O137 74.0(11) . .
O119 W36 O137 74.9(10) . .
O127 W37 O141 102.2(13) . .
O127 W37 O126 97.7(13) . .
O141 W37 O126 90.9(12) . .
O127 W37 O120 97.7(13) . .
O141 W37 O120 160.1(12) . .
O126 W37 O120 85.3(12) . .
O127 W37 O128 104.1(14) . .
O141 W37 O128 87.3(11) . .
O126 W37 O128 158.0(12) . .
O120 W37 O128 89.1(12) . .
O127 W37 O137 169.8(13) . .
O141 W37 O137 85.3(11) . .
O126 W37 O137 74.9(10) . .
O120 W37 O137 74.8(10) . .
O128 W37 O137 83.1(10) . .
O129 W38 O128 103.0(13) . .
O129 W38 O142 102.7(12) . .
O128 W38 O142 85.9(11) . .
O129 W38 O130 98.5(12) . .
O128 W38 O130 158.5(12) . .
O142 W38 O130 90.1(11) . .
O129 W38 O121 97.8(12) . .
O128 W38 O121 88.7(13) . .
O142 W38 O121 159.4(11) . .
O130 W38 O121 87.7(12) . .
O129 W38 O138 169.1(11) . .
O128 W38 O138 85.4(11) . .
O142 W38 O138 84.6(10) . .
O130 W38 O138 73.2(10) . .
O121 W38 O138 75.2(10) . .
O131 W39 O143 101.6(12) . .
O131 W39 O132 102.9(13) . .
O143 W39 O132 93.0(11) . .
O131 W39 O130 99.3(13) . .
O143 W39 O130 90.5(11) . .
O132 W39 O130 156.3(12) . .
O131 W39 O122 95.0(12) . .
O143 W39 O122 163.1(11) . .
O132 W39 O122 85.9(11) . .
O130 W39 O122 84.0(11) . .
O131 W39 O138 165.9(11) . .
O143 W39 O138 89.9(10) . .
O132 W39 O138 84.4(10) . .
O130 W39 O138 72.2(10) . .
O122 W39 O138 73.2(10) . .
O133 W40 O144 105.4(13) . .
O133 W40 O132 102.6(12) . .
O144 W40 O132 92.6(12) . .
O133 W40 O134 96.6(12) . .
O144 W40 O134 92.9(11) . .
O132 W40 O134 157.8(11) . .
O133 W40 O123 95.2(12) . .
O144 W40 O123 159.2(12) . .
O132 W40 O123 85.7(11) . .
O134 W40 O123 81.5(11) . .
O133 W40 O139 164.9(11) . .
O144 W40 O139 87.8(10) . .
O132 W40 O139 83.8(10) . .
O134 W40 O139 74.9(9) . .
O123 W40 O139 71.4(10) . .
O135 W41 O145 104.9(11) . .
O135 W41 O136 100.3(12) . .
O145 W41 O136 93.7(11) . .
O135 W41 O134 98.8(12) . .
O145 W41 O134 93.5(11) . .
O136 W41 O134 157.1(11) . .
O135 W41 O124 92.7(12) . .
O145 W41 O124 162.3(11) . .
O136 W41 O124 81.8(11) . .
O134 W41 O124 84.7(11) . .
O135 W41 O139 165.6(10) . .
O145 W41 O139 88.7(9) . .
O136 W41 O139 83.4(10) . .
O134 W41 O139 75.1(10) . .
O124 W41 O139 73.9(10) . .
O135 W41 Na1 30.5(9) . .
O145 W41 Na1 75.7(7) . .
O136 W41 Na1 93.6(8) . .
O134 W41 Na1 109.2(8) . .
O124 W41 Na1 121.5(8) . .
O139 W41 Na1 163.9(6) . .
O146 W42 O161 103.0(12) . .
O146 W42 O157 101.6(11) . .
O161 W42 O157 97.1(11) . .
O146 W42 O147 102.0(11) . .
O161 W42 O147 90.9(11) . .
O157 W42 O147 152.7(10) . .
O146 W42 O140 93.1(10) . .
O161 W42 O140 163.6(10) . .
O157 W42 O140 82.6(10) . .
O147 W42 O140 82.5(10) . .
O146 W42 O158 169.1(10) . .
O161 W42 O158 86.7(10) . .
O157 W42 O158 81.9(9) . .
O147 W42 O158 72.5(9) . .
O140 W42 O158 77.0(9) . .
O148 W43 O162 99.7(12) . .
O148 W43 O147 100.9(12) . .
O162 W43 O147 90.3(11) . .
O148 W43 O149 100.3(13) . .
O162 W43 O149 91.4(11) . .
O147 W43 O149 158.1(11) . .
O148 W43 O141 97.5(12) . .
O162 W43 O141 162.8(11) . .
O147 W43 O141 87.4(11) . .
O149 W43 O141 84.6(11) . .
O148 W43 O158 174.4(12) . .
O162 W43 O158 81.7(10) . .
O147 W43 O158 73.6(9) . .
O149 W43 O158 85.1(10) . .
O141 W43 O158 81.3(10) . .
O150 W44 O163 99.9(12) . .
O150 W44 O149 98.7(13) . .
O163 W44 O149 90.2(11) . .
O150 W44 O151 103.7(12) . .
O163 W44 O151 87.7(11) . .
O149 W44 O151 157.6(11) . .
O150 W44 O142 97.5(12) . .
O163 W44 O142 162.5(11) . .
O149 W44 O142 85.0(11) . .
O151 W44 O142 90.3(11) . .
O150 W44 O159 176.0(12) . .
O163 W44 O159 81.1(10) . .
O149 W44 O159 85.1(10) . .
O151 W44 O159 72.4(9) . .
O142 W44 O159 81.8(10) . .
O152 W45 O164 102.0(12) . .
O152 W45 O151 102.6(12) . .
O164 W45 O151 89.4(11) . .
O152 W45 O153 99.6(11) . .
O164 W45 O153 96.1(11) . .
O151 W45 O153 155.4(10) . .
O152 W45 O143 93.2(12) . .
O164 W45 O143 163.9(11) . .
O151 W45 O143 81.8(10) . .
O153 W45 O143 86.7(10) . .
O152 W45 O159 171.3(11) . .
O164 W45 O159 85.8(10) . .
O151 W45 O159 73.1(10) . .
O153 W45 O159 83.4(10) . .
O143 W45 O159 78.7(9) . .
O154 W46 O165 103.0(12) . .
O154 W46 O153 100.2(11) . .
O165 W46 O153 93.8(11) . .
O154 W46 O155 99.8(11) . .
O165 W46 O155 96.8(10) . .
O153 W46 O155 154.6(9) . .
O154 W46 O144 90.2(11) . .
O165 W46 O144 166.8(11) . .
O153 W46 O144 82.4(10) . .
O155 W46 O144 82.0(9) . .
O154 W46 O160 166.9(11) . .
O165 W46 O160 88.6(11) . .
O153 W46 O160 84.9(9) . .
O155 W46 O160 72.4(9) . .
O144 W46 O160 78.4(9) . .
O166 W47 O156 102.3(12) . .
O166 W47 O157 97.2(11) . .
O156 W47 O157 101.9(10) . .
O166 W47 O155 96.4(10) . .
O156 W47 O155 99.7(10) . .
O157 W47 O155 151.3(9) . .
O166 W47 O145 167.1(10) . .
O156 W47 O145 90.5(10) . .
O157 W47 O145 80.0(9) . .
O155 W47 O145 81.1(9) . .
O166 W47 O160 88.9(10) . .
O156 W47 O160 166.9(10) . .
O157 W47 O160 83.1(9) . .
O155 W47 O160 72.0(9) . .
O145 W47 O160 78.3(9) . .
O168 W48 O167 100.6(16) . .
O168 W48 O163 95.2(13) . .
O167 W48 O163 98.9(13) . .
O168 W48 O217 99.2(13) . .
O167 W48 O217 95.2(13) . .
O163 W48 O217 157.6(10) . .
O168 W48 O218 91.6(13) . .
O167 W48 O218 167.1(14) . .
O163 W48 O218 84.1(11) . .
O217 W48 O218 78.5(10) . .
O168 W48 O164 169.4(12) . .
O167 W48 O164 89.6(13) . .
O163 W48 O164 80.3(11) . .
O217 W48 O164 82.6(10) . .
O218 W48 O164 78.5(10) . .
O168 W48 Na14 43.3(16) . .
O167 W48 Na14 59.0(17) . .
O163 W48 Na14 111.5(15) . .
O217 W48 Na14 90.6(14) . .
O218 W48 Na14 131.6(15) . .
O164 W48 Na14 147.2(14) . .
O169 W49 O175 100.4(13) . .
O169 W49 O176 100.0(13) . .
O175 W49 O176 87.4(12) . .
O169 W49 O172 102.6(13) . .
O175 W49 O172 156.9(11) . .
O176 W49 O172 86.6(11) . .
O169 W49 O174 103.9(13) . .
O175 W49 O174 91.5(12) . .
O176 W49 O174 155.9(11) . .
O172 W49 O174 85.1(12) . .
O169 W49 O193 169.6(12) . .
O175 W49 O193 73.5(10) . .
O176 W49 O193 71.7(10) . .
O172 W49 O193 83.4(9) . .
O174 W49 O193 84.9(10) . .
O171 W50 O179 101.2(12) . .
O171 W50 O174 101.5(12) . .
O179 W50 O174 156.4(11) . .
O171 W50 O180 101.8(13) . .
O179 W50 O180 93.5(11) . .
O174 W50 O180 88.0(12) . .
O171 W50 O173 100.1(12) . .
O179 W50 O173 87.2(10) . .
O174 W50 O173 82.7(11) . .
O180 W50 O173 157.5(11) . .
O171 W50 O194 172.3(12) . .
O179 W50 O194 73.5(9) . .
O174 W50 O194 84.5(10) . .
O180 W50 O194 73.4(10) . .
O173 W50 O194 85.3(9) . .
O170 W51 O178 101.0(12) . .
O170 W51 O177 102.4(13) . .
O178 W51 O177 87.0(11) . .
O170 W51 O173 101.3(12) . .
O178 W51 O173 90.2(10) . .
O177 W51 O173 156.3(11) . .
O170 W51 O172 103.1(12) . .
O178 W51 O172 155.9(10) . .
O177 W51 O172 87.3(11) . .
O173 W51 O172 85.8(10) . .
O170 W51 O195 172.1(11) . .
O178 W51 O195 73.6(9) . .
O177 W51 O195 71.9(9) . .
O173 W51 O195 84.7(9) . .
O172 W51 O195 82.5(9) . .
O181 W52 O196 102.2(14) . .
O181 W52 O176 99.9(13) . .
O196 W52 O176 157.9(11) . .
O181 W52 O182 98.9(12) . .
O196 W52 O182 89.9(11) . .
O176 W52 O182 85.8(11) . .
O181 W52 O192 101.1(12) . .
O196 W52 O192 88.4(11) . .
O176 W52 O192 88.2(11) . .
O182 W52 O192 159.8(11) . .
O181 W52 O193 169.9(12) . .
O196 W52 O193 85.9(10) . .
O176 W52 O193 72.0(9) . .
O182 W52 O193 74.9(9) . .
O192 W52 O193 84.9(9) . .
O183 W53 O197 102.7(13) . .
O183 W53 O184 102.7(12) . .
O197 W53 O184 91.5(11) . .
O183 W53 O182 97.9(12) . .
O197 W53 O182 91.4(11) . .
O184 W53 O182 158.0(11) . .
O183 W53 O175 96.4(12) . .
O197 W53 O175 160.6(11) . .
O184 W53 O175 87.4(11) . .
O182 W53 O175 82.8(11) . .
O183 W53 O193 165.7(12) . .
O197 W53 O193 89.2(10) . .
O184 W53 O193 84.5(10) . .
O182 W53 O193 73.8(10) . .
O175 W53 O193 71.3(9) . .
O185 W54 O198 101.8(12) . .
O185 W54 O184 101.5(13) . .
O198 W54 O184 94.5(11) . .
O185 W54 O186 97.8(12) . .
O198 W54 O186 91.6(11) . .
O184 W54 O186 158.0(11) . .
O185 W54 O180 96.4(12) . .
O198 W54 O180 161.7(11) . .
O184 W54 O180 83.8(11) . .
O186 W54 O180 83.8(11) . .
O185 W54 O194 167.5(12) . .
O198 W54 O194 88.1(10) . .
O184 W54 O194 85.1(10) . .
O186 W54 O194 74.0(9) . .
O180 W54 O194 73.6(10) . .
O187 W55 O199 103.0(12) . .
O187 W55 O188 101.7(12) . .
O199 W55 O188 91.6(10) . .
O187 W55 O186 99.7(12) . .
O199 W55 O186 93.4(10) . .
O188 W55 O186 156.3(10) . .
O187 W55 O179 97.9(11) . .
O199 W55 O179 159.0(11) . .
O188 W55 O179 83.1(9) . .
O186 W55 O179 84.0(9) . .
O187 W55 O194 167.9(10) . .
O199 W55 O194 87.3(10) . .
O188 W55 O194 84.0(9) . .
O186 W55 O194 73.2(9) . .
O179 W55 O194 72.0(9) . .
O189 W56 O200 103.7(12) . .
O189 W56 O188 101.5(11) . .
O200 W56 O188 93.5(10) . .
O189 W56 O190 99.1(11) . .
O200 W56 O190 90.0(10) . .
O188 W56 O190 157.6(11) . .
O189 W56 O178 95.8(11) . .
O200 W56 O178 159.9(10) . .
O188 W56 O178 87.0(9) . .
O190 W56 O178 82.3(10) . .
O189 W56 O195 166.0(11) . .
O200 W56 O195 88.9(9) . .
O188 W56 O195 83.5(9) . .
O190 W56 O195 74.4(9) . .
O178 W56 O195 71.3(8) . .
O191 W57 O201 103.2(12) . .
O191 W57 O192 101.7(12) . .
O201 W57 O192 86.6(11) . .
O191 W57 O190 98.3(12) . .
O201 W57 O190 91.9(11) . .
O192 W57 O190 159.7(11) . .
O191 W57 O177 100.8(12) . .
O201 W57 O177 156.0(11) . .
O192 W57 O177 88.4(12) . .
O190 W57 O177 84.8(11) . .
O191 W57 O195 170.4(11) . .
O201 W57 O195 84.6(9) . .
O192 W57 O195 84.1(10) . .
O190 W57 O195 75.6(9) . .
O177 W57 O195 71.5(10) . .
O202 W58 O217 98.7(12) . .
O202 W58 O213 103.0(13) . .
O217 W58 O213 93.0(10) . .
O202 W58 O203 99.6(12) . .
O217 W58 O203 88.5(10) . .
O213 W58 O203 156.8(11) . .
O202 W58 O196 97.8(12) . .
O217 W58 O196 163.3(11) . .
O213 W58 O196 85.9(10) . .
O203 W58 O196 86.0(10) . .
O202 W58 O214 172.2(11) . .
O217 W58 O214 83.9(9) . .
O213 W58 O214 84.1(10) . .
O203 W58 O214 73.1(9) . .
O196 W58 O214 79.4(10) . .
O218 W59 O204 103.6(13) . .
O218 W59 O205 98.0(13) . .
O204 W59 O205 101.1(12) . .
O218 W59 O203 90.5(12) . .
O204 W59 O203 99.8(12) . .
O205 W59 O203 154.8(10) . .
O218 W59 O197 161.0(12) . .
O204 W59 O197 94.2(12) . .
O205 W59 O197 84.8(11) . .
O203 W59 O197 79.8(9) . .
O218 W59 O214 84.3(11) . .
O204 W59 O214 169.7(12) . .
O205 W59 O214 84.1(10) . .
O203 W59 O214 73.2(9) . .
O197 W59 O214 77.3(9) . .
O206 W60 O219 100.3(14) . .
O206 W60 O207 99.2(12) . .
O219 W60 O207 95.7(13) . .
O206 W60 O205 101.3(12) . .
O219 W60 O205 95.2(12) . .
O207 W60 O205 154.6(10) . .
O206 W60 O198 92.4(12) . .
O219 W60 O198 167.2(12) . .
O207 W60 O198 83.3(11) . .
O205 W60 O198 81.0(10) . .
O206 W60 O215 168.3(11) . .
O219 W60 O215 89.1(12) . .
O207 W60 O215 72.8(9) . .
O205 W60 O215 84.5(9) . .
O198 W60 O215 78.4(9) . .
O220 W61 O208 103.4(14) . .
O220 W61 O209 93.5(13) . .
O208 W61 O209 100.8(12) . .
O220 W61 O207 95.9(14) . .
O208 W61 O207 99.6(13) . .
O209 W61 O207 154.9(10) . .
O220 W61 O199 165.2(12) . .
O208 W61 O199 91.4(12) . .
O209 W61 O199 82.8(9) . .
O207 W61 O199 82.1(10) . .
O220 W61 O215 88.5(12) . .
O208 W61 O215 165.9(12) . .
O209 W61 O215 85.8(9) . .
O207 W61 O215 71.3(10) . .
O199 W61 O215 77.0(9) . .
O210 W62 O221 100.7(13) . .
O210 W62 O209 101.7(12) . .
O221 W62 O209 98.9(11) . .
O210 W62 O211 100.3(12) . .
O221 W62 O211 88.6(11) . .
O209 W62 O211 154.9(10) . .
O210 W62 O200 94.3(11) . .
O221 W62 O200 163.0(11) . .
O209 W62 O200 85.7(9) . .
O211 W62 O200 80.7(10) . .
O210 W62 O216 169.7(11) . .
O221 W62 O216 86.7(10) . .
O209 W62 O216 84.1(9) . .
O211 W62 O216 72.5(10) . .
O200 W62 O216 77.5(9) . .
O212 W63 O211 101.4(11) . .
O212 W63 O222 101.2(11) . .
O211 W63 O222 87.7(11) . .
O212 W63 O213 101.3(12) . .
O211 W63 O213 157.2(11) . .
O222 W63 O213 91.0(10) . .
O212 W63 O201 97.3(11) . .
O211 W63 O201 87.5(10) . .
O222 W63 O201 161.5(11) . .
O213 W63 O201 86.6(9) . .
O212 W63 O216 174.0(11) . .
O211 W63 O216 72.9(10) . .
O222 W63 O216 80.6(10) . .
O213 W63 O216 84.4(11) . .
O201 W63 O216 80.9(9) . .
O223 W64 O224 102.5(14) . .
O223 W64 O222 95.4(13) . .
O224 W64 O222 99.3(12) . .
O223 W64 O52 100.6(13) . .
O224 W64 O52 97.0(12) . .
O222 W64 O52 154.0(11) . .
O223 W64 O51 88.2(12) . .
O224 W64 O51 169.0(12) . .
O222 W64 O51 81.7(10) . .
O52 W64 O51 78.5(10) . .
O223 W64 O221 166.2(13) . .
O224 W64 O221 90.7(12) . .
O222 W64 O221 78.4(10) . .
O52 W64 O221 81.3(10) . .
O51 W64 O221 78.7(9) . .
O223 W64 Na14 58.7(15) . .
O224 W64 Na14 47.2(15) . .
O222 W64 Na14 86.5(14) . .
O52 W64 Na14 119.3(14) . .
O51 W64 Na14 143.6(13) . .
O221 W64 Na14 132.2(14) . .
O26 As1 O25 97.8(11) . .
O26 As1 O27 97.6(11) . .
O25 As1 O27 97.8(11) . .
O83 As2 O81 96.0(11) . .
O83 As2 O82 97.7(11) . .
O81 As2 O82 96.9(11) . .
O137 As3 O139 97.6(12) . .
O137 As3 O138 97.8(12) . .
O139 As3 O138 97.0(11) . .
O195 As4 O194 96.8(10) . .
O195 As4 O193 95.6(10) . .
O194 As4 O193 97.4(11) . .
O46 P1 O48 110.9(14) . .
O46 P1 O47 113.4(15) . .
O48 P1 O47 112.5(14) . .
O102 P2 O104 109.9(15) . .
O102 P2 O103 113.6(15) . .
O104 P2 O103 113.1(15) . .
O160 P3 O159 111.3(14) . .
O160 P3 O158 111.4(14) . .
O159 P3 O158 112.5(14) . .
O216 P4 O215 111.9(15) . .
O216 P4 O214 113.6(15) . .
O215 P4 O214 109.5(14) . .
O156 Na1 O156 180.0(12) 5_675 .
O156 Na1 O135 90.0(8) 5_675 5_675
O156 Na1 O135 90.0(8) . 5_675
O156 Na1 O135 90.0(8) 5_675 .
O156 Na1 O135 90.0(8) . .
O135 Na1 O135 180.0 5_675 .
O156 Na1 O231 81.3(10) 5_675 .
O156 Na1 O231 98.7(10) . .
O135 Na1 O231 86.0(10) 5_675 .
O135 Na1 O231 94.0(10) . .
O156 Na1 O231 98.7(10) 5_675 5_675
O156 Na1 O231 81.3(10) . 5_675
O135 Na1 O231 94.0(10) 5_675 5_675
O135 Na1 O231 86.0(10) . 5_675
O231 Na1 O231 180.0(16) . 5_675
O156 Na1 W41 106.6(5) 5_675 .
O156 Na1 W41 73.4(5) . .
O135 Na1 W41 158.5(6) 5_675 .
O135 Na1 W41 21.5(6) . .
O231 Na1 W41 83.1(8) . .
O231 Na1 W41 96.9(8) 5_675 .
O156 Na1 W41 73.4(5) 5_675 5_675
O156 Na1 W41 106.6(5) . 5_675
O135 Na1 W41 21.5(6) 5_675 5_675
O135 Na1 W41 158.5(6) . 5_675
O231 Na1 W41 96.9(8) . 5_675
O231 Na1 W41 83.1(8) 5_675 5_675
W41 Na1 W41 180.0 . 5_675
O166 Na2 O165 81.5(10) 1_565 1_565
O166 Na2 O76 97.9(11) 1_565 .
O165 Na2 O76 171.1(13) 1_565 .
O166 Na2 O97 172.1(12) 1_565 .
O165 Na2 O97 90.6(10) 1_565 .
O76 Na2 O97 89.6(10) . .
O166 Na2 O233 94.1(11) 1_565 .
O165 Na2 O233 93.2(11) 1_565 .
O76 Na2 O233 95.6(12) . .
O97 Na2 O233 87.4(11) . .
O166 Na2 O232 94.1(12) 1_565 .
O165 Na2 O232 87.8(12) 1_565 .
O76 Na2 O232 83.4(12) . .
O97 Na2 O232 84.5(12) . .
O233 Na2 O232 171.8(14) . .
O49 Na3 O95 173.1(13) 1_565 .
O49 Na3 O50 87.5(11) 1_565 1_565
O95 Na3 O50 86.1(11) . 1_565
O49 Na3 O74 93.6(12) 1_565 .
O95 Na3 O74 92.9(12) . .
O50 Na3 O74 178.5(14) 1_565 .
O49 Na3 O251 93.3(15) 1_565 .
O95 Na3 O251 89.5(14) . .
O50 Na3 O251 91.7(15) 1_565 .
O74 Na3 O251 87.2(15) . .
O49 Na3 O234 88.8(12) 1_565 .
O95 Na3 O234 88.8(13) . .
O50 Na3 O234 91.4(13) 1_565 .
O74 Na3 O234 89.7(13) . .
O251 Na3 O234 176.4(17) . .
O49 Na3 W10 17.2(7) 1_565 1_565
O95 Na3 W10 157.4(10) . 1_565
O50 Na3 W10 71.8(8) 1_565 1_565
O74 Na3 W10 109.2(9) . 1_565
O251 Na3 W10 86.8(13) . 1_565
O234 Na3 W10 96.0(10) . 1_565
O49 Na3 W22 112.3(9) 1_565 .
O95 Na3 W22 74.5(8) . .
O50 Na3 W22 157.8(10) 1_565 .
O74 Na3 W22 20.8(7) . .
O251 Na3 W22 77.7(12) . .
O234 Na3 W22 98.7(11) . .
W10 Na3 W22 126.1(5) 1_565 .
O49 Na3 Na16 111.4(15) 1_565 .
O95 Na3 Na16 65.2(14) . .
O50 Na3 Na16 83.2(15) 1_565 .
O74 Na3 Na16 97.4(15) . .
O251 Na3 Na16 154.4(17) . .
O234 Na3 Na16 24.6(14) . .
W10 Na3 Na16 114.9(12) 1_565 .
W22 Na3 Na16 97.9(13) . .
O265 Na4 O289 91(3) . .
O265 Na4 O206 91.4(19) . .
O289 Na4 O206 162(3) . .
O265 Na4 O272 176(3) . .
O289 Na4 O272 93(3) . .
O206 Na4 O272 84.9(18) . .
O265 Na4 O247 90(2) . .
O289 Na4 O247 84(2) . .
O206 Na4 O247 79.0(15) . .
O272 Na4 O247 89.4(19) . .
O265 Na4 O185 97.3(19) . .
O289 Na4 O185 112(2) . .
O206 Na4 O185 85.3(14) . .
O272 Na4 O185 82.3(18) . .
O247 Na4 O185 162.9(19) . .
O265 Na4 Na19 46.9(17) . .
O289 Na4 Na19 88(2) . .
O206 Na4 Na19 80.9(14) . .
O272 Na4 Na19 132.2(19) . .
O247 Na4 Na19 43.1(14) . .
O185 Na4 Na19 140.8(16) . .
O239 Na5 O242 118.7(19) . .
O239 Na5 O248 91.9(17) . .
O242 Na5 O248 133.3(18) . .
O239 Na5 O241 148.7(18) . .
O242 Na5 O241 83.1(15) . .
O248 Na5 O241 87.2(15) . .
O239 Na5 O37 81.5(15) . 1_565
O242 Na5 O37 74.1(14) . 1_565
O248 Na5 O37 77.0(14) . 1_565
O241 Na5 O37 128.4(16) . 1_565
O239 Na5 O22 75.3(14) . .
O242 Na5 O22 79.1(14) . .
O248 Na5 O22 146.3(17) . .
O241 Na5 O22 88.3(13) . .
O37 Na5 O22 129.8(15) 1_565 .
O239 Na5 Na6 47.8(13) . .
O242 Na5 Na6 163.6(16) . .
O248 Na5 Na6 49.6(12) . .
O241 Na5 Na6 113.2(14) . .
O37 Na5 Na6 93.0(13) 1_565 .
O22 Na5 Na6 102.7(12) . .
O260 Na6 O239 152(2) . .
O260 Na6 O248 90.2(18) . .
O239 Na6 O248 85.3(17) . .
O260 Na6 O43 75.0(16) . .
O239 Na6 O43 77.4(15) . .
O248 Na6 O43 83.3(14) . .
O260 Na6 Na12 78.9(17) . .
O239 Na6 Na12 128.5(18) . .
O248 Na6 Na12 91.8(16) . .
O43 Na6 Na12 153.4(18) . .
O260 Na6 Na5 117.4(17) . .
O239 Na6 Na5 44.3(12) . .
O248 Na6 Na5 46.0(11) . .
O43 Na6 Na5 60.4(10) . .
Na12 Na6 Na5 130.9(15) . .
O328 Na7 O306 93(4) . .
O328 Na7 O256 172(4) . .
O306 Na7 O256 93(3) . .
O328 Na7 O16 94(4) . .
O306 Na7 O16 173(3) . .
O256 Na7 O16 81(2) . .
O328 Na7 O279 87(4) . .
O306 Na7 O279 84(3) . .
O256 Na7 O279 87(3) . .
O16 Na7 O279 94(2) . .
O328 Na7 O291 111(4) . .
O306 Na7 O291 98(3) . .
O256 Na7 O291 74(3) . .
O16 Na7 O291 82(2) . .
O279 Na7 O291 161(3) . .
Na8' Na8 O282 180.00(6) . .
Na8' Na8 O14 86.5(15) . 2_655
O282 Na8 O14 93.5(15) . 2_655
Na8' Na8 O14 86.5(15) . .
O282 Na8 O14 93.5(15) . .
O14 Na8 O14 173(3) 2_655 .
Na8' Na8 O35 97.0(14) . .
O282 Na8 O35 83.0(14) . .
O14 Na8 O35 94.9(9) 2_655 .
O14 Na8 O35 86.0(9) . .
Na8' Na8 O35 97.0(14) . 2_655
O282 Na8 O35 83.0(14) . 2_655
O14 Na8 O35 86.0(9) 2_655 2_655
O14 Na8 O35 94.9(9) . 2_655
O35 Na8 O35 166(3) . 2_655
Na8' Na8 O307 0.00(6) . .
O282 Na8 O307 180.00(5) . .
O14 Na8 O307 86.5(15) 2_655 .
O14 Na8 O307 86.5(15) . .
O35 Na8 O307 97.0(14) . .
O35 Na8 O307 97.0(14) 2_655 .
Na8 Na8' O307 180.00(10) . .
Na8 Na8' O14 69.1(19) . 2_655
O307 Na8' O14 110.9(19) . 2_655
Na8 Na8' O14 69.1(19) . .
O307 Na8' O14 110.9(19) . .
O14 Na8' O14 138(4) 2_655 .
Na8 Na8' O35 61.0(16) . .
O307 Na8' O35 119.0(16) . .
O14 Na8' O35 83.8(16) 2_655 .
O14 Na8' O35 76.3(15) . .
Na8 Na8' O35 61.0(16) . 2_655
O307 Na8' O35 119.0(16) . 2_655
O14 Na8' O35 76.3(15) 2_655 2_655
O14 Na8' O35 83.8(16) . 2_655
O35 Na8' O35 122(3) . 2_655
O278 Na9 O321 164(3) . .
O278 Na9 O297 83(3) . .
O321 Na9 O297 81(3) . .
O278 Na9 O236 100(2) . .
O321 Na9 O236 95(3) . .
O297 Na9 O236 176(3) . .
O278 Na9 O277 90(2) . .
O321 Na9 O277 96(3) . .
O297 Na9 O277 102(3) . .
O236 Na9 O277 77.4(19) . .
O278 Na9 O285 90(2) . .
O321 Na9 O285 85(3) . .
O297 Na9 O285 83(3) . .
O236 Na9 O285 98(2) . .
O277 Na9 O285 175(3) . .
O278 Na9 Na19 148(2) . .
O321 Na9 Na19 48(2) . .
O297 Na9 Na19 129(3) . .
O236 Na9 Na19 47.9(14) . .
O277 Na9 Na19 87.2(19) . .
O285 Na9 Na19 91(2) . .
O278 Na9 Na21 35.6(16) . .
O321 Na9 Na21 137(3) . .
O297 Na9 Na21 81(2) . .
O236 Na9 Na21 102.1(15) . .
O277 Na9 Na21 125.4(19) . .
O285 Na9 Na21 54.0(15) . .
Na19 Na9 Na21 133.0(16) . .
O337 Na10 O59 104(5) . .
O337 Na10 O272 86(4) . 3
O59 Na10 O272 146(5) . 3
O337 Na10 O113 163(5) . 5_685
O59 Na10 O113 74(3) . 5_685
O272 Na10 O113 87(3) 3 5_685
O337 Na10 O269 90(4) . .
O59 Na10 O269 73(3) . .
O272 Na10 O269 74(3) 3 .
O113 Na10 O269 73(3) 5_685 .
O146 Na11 O311 172(3) . .
O146 Na11 O268 88(2) . .
O311 Na11 O268 89(2) . .
O146 Na11 O231 82.0(17) . .
O311 Na11 O231 101(2) . .
O268 Na11 O231 170(3) . .
O146 Na11 O276 85(2) . .
O311 Na11 O276 88(3) . .
O268 Na11 O276 90(3) . .
O231 Na11 O276 90(2) . .
O146 Na11 O261 88.1(19) . .
O311 Na11 O261 99(2) . .
O268 Na11 O261 86(2) . .
O231 Na11 O261 92.5(19) . .
O276 Na11 O261 172(3) . .
O146 Na11 Na17 66.3(17) . .
O311 Na11 Na17 107(2) . .
O268 Na11 Na17 95(2) . .
O231 Na11 Na17 82.0(19) . .
O276 Na11 Na17 19(2) . .
O261 Na11 Na17 154(2) . .
O314 Na12 O212 92(3) . 1_565
O314 Na12 O107 74(2) . .
O212 Na12 O107 164(3) 1_565 .
O314 Na12 O258 102(3) . .
O212 Na12 O258 79.4(19) 1_565 .
O107 Na12 O258 112(2) . .
O314 Na12 O333 85(3) . .
O212 Na12 O333 73(2) 1_565 .
O107 Na12 O333 96(3) . .
O258 Na12 O333 152(3) . .
O314 Na12 Na6 149(3) . .
O212 Na12 Na6 103(2) 1_565 .
O107 Na12 Na6 84.7(17) . .
O258 Na12 Na6 106(2) . .
O333 Na12 Na6 75(2) . .
O314 Na12 W28 80(2) . .
O212 Na12 W28 163(2) 1_565 .
O107 Na12 W28 24.7(8) . .
O258 Na12 W28 87.5(17) . .
O333 Na12 W28 121(2) . .
Na6 Na12 W28 90.1(14) . .
O314 Na12 Na16 73(2) . .
O212 Na12 Na16 91.1(18) 1_565 .
O107 Na12 Na16 94.0(19) . .
O258 Na12 Na16 30.8(16) . .
O333 Na12 Na16 152(3) . .
Na6 Na12 Na16 131.5(19) . .
W28 Na12 Na16 72.5(14) . .
O302 Na13 O270 175(4) . .
O302 Na13 O152 103(4) . .
O270 Na13 O152 81(3) . .
O302 Na13 O255 100(4) . .
O270 Na13 O255 83(3) . .
O152 Na13 O255 78(2) . .
O302 Na13 O297 90(4) . 7_565
O270 Na13 O297 86(3) . 7_565
O152 Na13 O297 164(4) . 7_565
O255 Na13 O297 91(3) . 7_565
O302 Na13 Na21 72(3) . .
O270 Na13 Na21 109(3) . .
O152 Na13 Na21 102(2) . .
O255 Na13 Na21 33.5(15) . .
O297 Na13 Na21 72(2) 7_565 .
O300 Na14 O288 98(4) . .
O300 Na14 O168 144(5) . .
O288 Na14 O168 90(3) . .
O300 Na14 O266 77(4) . 1_545
O288 Na14 O266 172(4) . 1_545
O168 Na14 O266 98(3) . 1_545
O300 Na14 O301 31(3) . .
O288 Na14 O301 67(3) . .
O168 Na14 O301 136(3) . .
O266 Na14 O301 108(3) 1_545 .
O300 Na14 O224 133(4) . .
O288 Na14 O224 79(3) . .
O168 Na14 O224 83(2) . .
O266 Na14 O224 100(3) 1_545 .
O301 Na14 O224 125(3) . .
O300 Na14 O167 86(4) . .
O288 Na14 O167 117(3) . .
O168 Na14 O167 59.2(19) . .
O266 Na14 O167 70(2) 1_545 .
O301 Na14 O167 97(3) . .
O224 Na14 O167 137(3) . .
O300 Na14 O223 79(3) . .
O288 Na14 O223 105(3) . .
O168 Na14 O223 133(3) . .
O266 Na14 O223 68(2) 1_545 .
O301 Na14 O223 90(3) . .
O224 Na14 O223 57.8(17) . .
O167 Na14 O223 138(3) . .
O300 Na14 W48 118(4) . .
O288 Na14 W48 109(3) . .
O168 Na14 W48 28.6(11) . .
O266 Na14 W48 79(2) 1_545 .
O301 Na14 W48 124(3) . .
O224 Na14 W48 107(2) . .
O167 Na14 W48 31.5(10) . .
O223 Na14 W48 139(2) . .
O300 Na14 W64 109(4) . .
O288 Na14 W64 98(3) . .
O168 Na14 W64 105(2) . .
O266 Na14 W64 78(2) 1_545 .
O301 Na14 W64 115(3) . .
O224 Na14 W64 29.5(10) . .
O167 Na14 W64 140(3) . .
O223 Na14 W64 29.8(9) . .
W48 Na14 W64 121(2) . .
O300 Na14 Na16 49(3) . 1_545
O288 Na14 Na16 132(3) . 1_545
O168 Na14 Na16 138(3) . 1_545
O266 Na14 Na16 40(2) 1_545 1_545
O301 Na14 Na16 76(2) . 1_545
O224 Na14 Na16 99(3) . 1_545
O167 Na14 Na16 97(2) . 1_545
O223 Na14 Na16 44.0(17) . 1_545
W48 Na14 Na16 117(2) . 1_545
W64 Na14 Na16 69.8(18) . 1_545
O234 Na16 O266 167(5) . .
O234 Na16 O258 94(3) . .
O266 Na16 O258 97(3) . .
O234 Na16 O245 87(3) . .
O266 Na16 O245 91(3) . .
O258 Na16 O245 130(3) . .
O234 Na16 O223 96(3) . 1_565
O266 Na16 O223 81(3) . 1_565
O258 Na16 O223 76(3) . 1_565
O245 Na16 O223 154(4) . 1_565
O234 Na16 O300 100(4) . 1_565
O266 Na16 O300 68(3) . 1_565
O258 Na16 O300 151(4) . 1_565
O245 Na16 O300 77(3) . 1_565
O223 Na16 O300 78(3) 1_565 1_565
O234 Na16 Na14 124(4) . 1_565
O266 Na16 Na14 45(2) . 1_565
O258 Na16 Na14 119(3) . 1_565
O245 Na16 Na14 101(3) . 1_565
O223 Na16 Na14 57(2) 1_565 1_565
O300 Na16 Na14 33(2) 1_565 1_565
O234 Na16 Na3 35.2(19) . .
O266 Na16 Na3 157(3) . .
O258 Na16 Na3 69(2) . .
O245 Na16 Na3 85(2) . .
O223 Na16 Na3 112(3) 1_565 .
O300 Na16 Na3 133(3) 1_565 .
Na14 Na16 Na3 158(3) 1_565 .
O234 Na16 Na12 113(3) . .
O266 Na16 Na12 79(2) . .
O258 Na16 Na12 33.3(17) . .
O245 Na16 Na12 102(2) . .
O223 Na16 Na12 100(2) 1_565 .
O300 Na16 Na12 147(3) 1_565 .
Na14 Na16 Na12 119(2) 1_565 .
Na3 Na16 Na12 79.2(16) . .
O276 Na17 O125 95(5) . .
O276 Na17 O292 148(6) . .
O125 Na17 O292 79(4) . .
O276 Na17 O309 80(5) . .
O125 Na17 O309 159(5) . .
O292 Na17 O309 116(5) . .
O276 Na17 O246 123(5) . .
O125 Na17 O246 87(3) . .
O292 Na17 O246 89(4) . .
O309 Na17 O246 79(4) . .
O276 Na17 O309 81(5) . 5_685
O125 Na17 O309 91(3) . 5_685
O292 Na17 O309 68(4) . 5_685
O309 Na17 O309 108(4) . 5_685
O246 Na17 O309 156(4) . 5_685
O276 Na17 Na17 74(4) . 5_685
O125 Na17 Na17 136(5) . 5_685
O292 Na17 Na17 89(4) . 5_685
O309 Na17 Na17 61(4) . 5_685
O246 Na17 Na17 135(5) . 5_685
O309 Na17 Na17 47(3) 5_685 5_685
O276 Na17 Na11 27(3) . .
O125 Na17 Na11 75(2) . .
O292 Na17 Na11 151(4) . .
O309 Na17 Na11 93(3) . .
O246 Na17 Na11 103(3) . .
O309 Na17 Na11 99(3) 5_685 .
Na17 Na17 Na11 101(4) 5_685 .
O262 Na18 O274 165(4) . .
O262 Na18 O288 93(3) . .
O274 Na18 O288 87(3) . .
O262 Na18 O56 94(3) . .
O274 Na18 O56 100(3) . .
O288 Na18 O56 89(3) . .
O262 Na18 O260 97(3) . .
O274 Na18 O260 87(3) . .
O288 Na18 O260 163(3) . .
O56 Na18 O260 76(2) . .
O262 Na18 Na20 39.6(19) . .
O274 Na18 Na20 128(3) . .
O288 Na18 Na20 71(2) . .
O56 Na18 Na20 125(3) . .
O260 Na18 Na20 124(2) . .
O322 Na19 O323 98(3) . .
O322 Na19 O321 170(4) . .
O323 Na19 O321 85(3) . .
O322 Na19 O247 87(3) . .
O323 Na19 O247 95(3) . .
O321 Na19 O247 83(3) . .
O322 Na19 O236 97(3) . .
O323 Na19 O236 93(3) . .
O321 Na19 O236 92(3) . .
O247 Na19 O236 171(3) . .
O322 Na19 O265 102(3) . .
O323 Na19 O265 159(3) . .
O321 Na19 O265 73(3) . .
O247 Na19 O265 82(2) . .
O236 Na19 O265 89(2) . .
O322 Na19 Na9 144(3) . .
O323 Na19 Na9 90(3) . .
O321 Na19 Na9 45(2) . .
O247 Na19 Na9 127(2) . .
O236 Na19 Na9 47.4(14) . .
O265 Na19 Na9 75.8(18) . .
O322 Na19 Na4 95(3) . .
O323 Na19 Na4 135(3) . .
O321 Na19 Na4 76(3) . .
O247 Na19 Na4 43.8(14) . .
O236 Na19 Na4 127(2) . .
O265 Na19 Na4 38.0(14) . .
Na9 Na19 Na4 103.0(16) . .
O332 Na20 O253 169(4) . .
O332 Na20 O262 88(3) . .
O253 Na20 O262 92(2) . .
O332 Na20 O335 92(4) . .
O253 Na20 O335 81(3) . .
O262 Na20 O335 143(3) . .
O332 Na20 Na18 92(3) . .
O253 Na20 Na18 83(2) . .
O262 Na20 Na18 33.0(16) . .
O335 Na20 Na18 110(3) . .
O278 Na21 O278 179.996(15) . 7_565
O278 Na21 O255 89(2) . 7_565
O278 Na21 O255 91(2) 7_565 7_565
O278 Na21 O255 91(2) . .
O278 Na21 O255 89(2) 7_565 .
O255 Na21 O255 179.995(14) 7_565 .
O278 Na21 O285 93(2) . 7_565
O278 Na21 O285 87(2) 7_565 7_565
O255 Na21 O285 74.4(18) 7_565 7_565
O255 Na21 O285 105.6(18) . 7_565
O278 Na21 O285 87(2) . .
O278 Na21 O285 93(2) 7_565 .
O255 Na21 O285 105.6(18) 7_565 .
O255 Na21 O285 74.4(18) . .
O285 Na21 O285 180.0 7_565 .
O278 Na21 Na9 140.0(18) . 7_565
O278 Na21 Na9 40.0(18) 7_565 7_565
O255 Na21 Na9 80.0(15) 7_565 7_565
O255 Na21 Na9 100.0(15) . 7_565
O285 Na21 Na9 46.9(13) 7_565 7_565
O285 Na21 Na9 133.1(13) . 7_565
O278 Na21 Na9 40.0(18) . .
O278 Na21 Na9 140.0(18) 7_565 .
O255 Na21 Na9 100.0(15) 7_565 .
O255 Na21 Na9 80.0(15) . .
O285 Na21 Na9 133.1(13) 7_565 .
O285 Na21 Na9 46.9(13) . .
Na9 Na21 Na9 180.0 7_565 .
O278 Na21 Na13 93.8(19) . .
O278 Na21 Na13 86.2(19) 7_565 .
O255 Na21 Na13 142.8(17) 7_565 .
O255 Na21 Na13 37.2(17) . .
O285 Na21 Na13 68.5(15) 7_565 .
O285 Na21 Na13 111.5(15) . .
Na9 Na21 Na13 74.3(12) 7_565 .
Na9 Na21 Na13 105.7(12) . .
O278 Na21 Na13 86.2(19) . 7_565
O278 Na21 Na13 93.8(19) 7_565 7_565
O255 Na21 Na13 37.2(17) 7_565 7_565
O255 Na21 Na13 142.8(17) . 7_565
O285 Na21 Na13 111.5(15) 7_565 7_565
O285 Na21 Na13 68.5(15) . 7_565
Na9 Na21 Na13 105.7(12) 7_565 7_565
Na9 Na21 Na13 74.3(12) . 7_565
Na13 Na21 Na13 180.0 . 7_565
W1 O4 W2 153.5(13) . .
W3 O5 W2 149.8(16) . .
W3 O6 W1 146.0(15) . .
W1 O7 W8 120.9(12) . .
W1 O8 W9 121.8(13) . .
W2 O9 W4 119.7(14) . .
W2 O10 W5 119.8(13) . .
W3 O11 W6 120.6(14) . .
W7 O12 W3 120.3(14) . .
W9 O13 W4 147.4(14) . .
W4 O14 Na8 138.0(15) . .
W4 O14 Na8' 125.1(18) . .
Na8 O14 Na8' 24.3(16) . .
W4 O15 W5 117.9(13) . .
W5 O16 Na7 137.6(18) . .
W6 O17 W5 148.0(15) . .
W6 O19 W7 120.4(12) . .
W7 O21 W8 153.2(14) . .
W8 O22 Na5 135.5(15) . .
W8 O23 W9 118.2(12) . .
As1 O25 W9 118.8(12) . .
As1 O25 W8 119.6(12) . .
W9 O25 W8 92.3(9) . .
As1 O25 W1 132.7(13) . .
W9 O25 W1 92.1(8) . .
W8 O25 W1 91.3(8) . .
As1 O26 W5 118.4(12) . .
As1 O26 W4 117.4(12) . .
W5 O26 W4 92.0(9) . .
As1 O26 W2 135.6(13) . .
W5 O26 W2 92.1(9) . .
W4 O26 W2 90.7(8) . .
As1 O27 W7 119.9(12) . .
As1 O27 W6 117.4(12) . .
W7 O27 W6 93.6(9) . .
As1 O27 W3 132.0(12) . .
W7 O27 W3 92.5(9) . .
W6 O27 W3 92.4(9) . .
W4 O28 W10 143.8(14) . .
W5 O29 W11 144.7(14) . .
W6 O30 W12 148.1(15) . .
W7 O31 W13 145.2(15) . .
W8 O32 W14 145.2(14) . .
W9 O33 W15 145.0(15) . .
W15 O34 W10 163.4(14) . .
W10 O35 Na8 145.5(16) . .
W10 O35 Na8' 129.2(18) . .
Na8 O35 Na8' 22.0(14) . .
W10 O36 W11 122.5(13) . .
W11 O37 Na5 154.4(17) . 1_545
W12 O38 W11 160.3(14) . .
W13 O40 W12 121.5(13) . .
W14 O42 W13 159.4(15) . .
W14 O43 Na6 153.9(16) . .
W15 O44 W14 120.5(13) . .
P1 O46 W11 132.6(14) . .
P1 O46 W10 134.5(15) . .
W11 O46 W10 91.2(8) . .
P1 O47 W12 132.6(15) . .
P1 O47 W13 133.6(14) . .
W12 O47 W13 90.2(8) . .
P1 O48 W14 131.0(13) . .
P1 O48 W15 134.9(12) . .
W14 O48 W15 90.5(8) . .
W10 O49 Na3 139.9(14) . 1_545
W11 O50 Na3 134.9(14) . 1_545
W12 O51 W64 149.7(14) . .
W64 O52 W13 154.7(14) . .
W14 O53 W16 152.5(13) . .
W15 O54 W16 147.3(13) . .
W16 O56 Na18 139(2) . .
W19 O59 Na10 154(3) . .
W17 O60 W18 147.4(14) . .
W19 O61 W18 152.5(13) . .
W19 O62 W17 145.6(14) . .
W20 O63 W17 121.4(12) . .
W17 O64 W21 120.3(12) . .
W18 O65 W22 119.9(13) . .
W18 O66 W23 121.0(12) . .
W19 O67 W24 121.4(14) . .
W19 O68 W25 121.3(14) . .
W20 O69 W25 151.6(14) . .
W20 O71 W21 121.2(13) . .
W21 O73 W22 146.3(12) . .
W22 O74 Na3 130.4(15) . .
W23 O75 W22 116.9(12) . .
W23 O76 Na2 134.9(15) . .
W24 O77 W23 149.0(15) . .
W25 O79 W24 119.3(14) . .
As2 O81 W17 135.6(14) . .
As2 O81 W20 116.9(11) . .
W17 O81 W20 92.9(8) . .
As2 O81 W21 116.6(12) . .
W17 O81 W21 93.0(9) . .
W20 O81 W21 91.7(9) . .
As2 O82 W23 118.6(12) . .
As2 O82 W22 117.9(11) . .
W23 O82 W22 93.7(8) . .
As2 O82 W18 132.7(11) . .
W23 O82 W18 92.4(8) . .
W22 O82 W18 92.3(9) . .
As2 O83 W25 118.0(11) . .
As2 O83 W24 116.6(10) . .
W25 O83 W24 93.0(8) . .
As2 O83 W19 134.1(11) . .
W25 O83 W19 92.8(8) . .
W24 O83 W19 92.6(8) . .
W20 O84 W26 146.2(14) . .
W21 O85 W27 146.9(13) . .
W22 O86 W28 147.3(13) . .
W23 O87 W29 146.2(13) . .
W24 O88 W30 146.3(14) . .
W25 O89 W31 146.8(15) . .
W31 O90 W26 153.6(13) . .
W26 O92 W27 120.7(12) . .
W28 O94 W27 159.1(14) . .
W28 O95 Na3 142.6(14) . .
W28 O96 W29 119.9(13) . .
W29 O97 Na2 143.8(14) . .
W30 O98 W29 159.9(13) . .
W31 O100 W30 119.1(12) . .
P2 O102 W26 134.3(15) . .
P2 O102 W27 133.7(15) . .
W26 O102 W27 88.9(8) . .
P2 O103 W28 133.2(14) . .
P2 O103 W29 134.1(14) . .
W28 O103 W29 91.0(8) . .
P2 O104 W31 134.9(14) . .
P2 O104 W30 131.6(14) . .
W31 O104 W30 89.0(9) . .
W26 O105 W16 153.7(13) . .
W27 O106 W16 147.4(13) . .
W28 O107 Na12 118.0(17) . .
W30 O109 W32 147.2(14) . .
W31 O110 W32 152.2(14) . .
W33 O113 Na10 143(3) . 5_685
W33 O116 W34 152.3(15) . .
W35 O117 W34 152.0(15) . .
W33 O118 W35 150.2(15) . .
W33 O119 W36 119.9(13) . .
W37 O120 W33 121.9(14) . .
W38 O121 W35 119.6(13) . .
W35 O122 W39 121.4(13) . .
W34 O123 W40 122.1(14) . .
W34 O124 W41 118.5(14) . .
W36 O125 Na17 141(3) . .
W37 O126 W36 119.1(14) . .
W38 O128 W37 155.0(16) . .
W38 O130 W39 120.6(15) . .
W39 O132 W40 148.1(15) . .
W41 O134 W40 116.3(13) . .
W41 O135 Na1 128.0(14) . .
W41 O136 W36 147.3(16) . .
As3 O137 W37 120.7(14) . .
As3 O137 W36 118.6(13) . .
W37 O137 W36 91.7(9) . .
As3 O137 W33 133.7(12) . .
W37 O137 W33 90.7(10) . .
W36 O137 W33 90.8(10) . .
As3 O138 W39 118.2(12) . .
As3 O138 W38 119.0(12) . .
W39 O138 W38 93.8(9) . .
As3 O138 W35 131.9(13) . .
W39 O138 W35 92.8(9) . .
W38 O138 W35 92.0(8) . .
As3 O139 W40 117.2(12) . .
As3 O139 W41 116.8(11) . .
W40 O139 W41 92.3(9) . .
As3 O139 W34 135.7(13) . .
W40 O139 W34 92.7(8) . .
W41 O139 W34 92.0(8) . .
W36 O140 W42 146.8(13) . .
W37 O141 W43 147.0(16) . .
W38 O142 W44 143.4(13) . .
W39 O143 W45 151.0(14) . .
W40 O144 W46 145.5(15) . .
W41 O145 W47 146.4(13) . .
W42 O146 Na11 148.6(16) . .
W43 O147 W42 121.4(13) . .
W44 O149 W43 156.2(16) . .
W45 O151 W44 122.9(12) . .
W45 O152 Na13 155(2) . .
W45 O153 W46 159.3(14) . .
W47 O155 W46 121.3(11) . .
W47 O156 Na1 139.9(13) . .
W42 O157 W47 164.8(13) . .
P3 O158 W43 131.4(14) . .
P3 O158 W42 133.4(13) . .
W43 O158 W42 89.9(8) . .
P3 O159 W45 134.7(15) . .
P3 O159 W44 131.4(15) . .
W45 O159 W44 90.0(9) . .
P3 O160 W46 134.0(14) . .
P3 O160 W47 133.5(14) . .
W46 O160 W47 90.7(9) . .
W42 O161 W32 145.2(14) . .
W43 O162 W32 150.9(15) . .
W44 O163 W48 152.4(16) . .
W45 O164 W48 145.4(15) . .
W46 O165 Na2 141.6(13) . 1_545
W47 O166 Na2 143.9(14) . 1_545
W48 O167 Na14 89.5(19) . .
W48 O168 Na14 108(2) . .
W49 O172 W51 151.8(15) . .
W51 O173 W50 152.9(14) . .
W50 O174 W49 155.1(16) . .
W49 O175 W53 121.9(14) . .
W49 O176 W52 123.4(14) . .
W51 O177 W57 125.6(14) . .
W51 O178 W56 123.3(12) . .
W50 O179 W55 121.6(12) . .
W50 O180 W54 120.4(14) . .
W52 O182 W53 118.4(13) . .
W54 O184 W53 147.4(13) . .
W54 O185 Na4 130.1(17) . .
W54 O186 W55 118.8(12) . .
W56 O188 W55 148.0(13) . .
W57 O190 W56 118.4(13) . .
W57 O192 W52 152.2(15) . .
As4 O193 W52 117.7(11) . .
As4 O193 W53 116.1(11) . .
W52 O193 W53 92.5(9) . .
As4 O193 W49 134.7(12) . .
W52 O193 W49 92.8(9) . .
W53 O193 W49 93.2(8) . .
As4 O194 W55 118.3(12) . .
As4 O194 W54 117.6(12) . .
W55 O194 W54 93.0(8) . .
As4 O194 W50 133.3(12) . .
W55 O194 W50 92.6(8) . .
W54 O194 W50 92.6(8) . .
As4 O195 W56 117.4(11) . .
As4 O195 W57 118.5(11) . .
W56 O195 W57 91.3(8) . .
As4 O195 W51 135.9(11) . .
W56 O195 W51 91.9(8) . .
W57 O195 W51 90.9(8) . .
W52 O196 W58 143.1(15) . .
W53 O197 W59 147.8(15) . .
W54 O198 W60 147.8(13) . .
W55 O199 W61 144.8(13) . .
W56 O200 W62 149.3(13) . .
W57 O201 W63 143.1(13) . .
W58 O203 W59 119.7(12) . .
W59 O205 W60 160.4(15) . .
W60 O206 Na4 141.6(18) . .
W60 O207 W61 121.6(13) . .
W62 O209 W61 159.6(13) . .
W62 O211 W63 121.7(13) . .
W63 O212 Na12 143.0(18) . 1_545
W58 O213 W63 156.0(14) . .
P4 O214 W59 134.6(14) . .
P4 O214 W58 130.2(13) . .
W59 O214 W58 90.9(9) . .
P4 O215 W60 134.6(14) . .
P4 O215 W61 131.6(14) . .
W60 O215 W61 91.1(8) . .
P4 O216 W63 131.2(16) . .
P4 O216 W62 134.1(16) . .
W63 O216 W62 90.6(9) . .
W58 O217 W48 155.0(13) . .
W59 O218 W48 149.3(17) . .
W62 O221 W64 147.7(15) . .
W64 O222 W63 155.6(15) . .
W64 O223 Na16 143(2) . 1_545
W64 O223 Na14 91.5(18) . .
Na16 O223 Na14 79(2) 1_545 .
W64 O224 Na14 103(2) . .
Na11 O231 Na1 127.5(17) . .
Na16 O234 Na3 120(3) . .
Na9 O236 Na19 84.7(19) . .
Na5 O239 Na6 87.9(17) . .
Na19 O247 Na4 93(2) . .
Na5 O248 Na6 84.4(16) . .
Na21 O255 Na13 109(3) . .
Na16 O258 Na12 116(3) . .
Na6 O260 Na18 134(3) . .
Na18 O262 Na20 107(3) . .
Na4 O265 Na19 95(2) . .
Na16 O266 Na14 95(3) . 1_565
Na4 O272 Na10 121(3) . 3_445
Na17 O276 Na11 133(5) . .
Na21 O278 Na9 104(3) . .
Na9 O285 Na21 79.1(18) . .
Na14 O288 Na18 148(4) . .
Na9 O297 Na13 127(4) . 7_565
O301 O300 Na14 100(6) . .
O301 O300 Na16 142(6) . 1_545
Na14 O300 Na16 97(4) . 1_545
O300 O301 Na14 49(4) . .
Na8' O307 Na8 0.00(3) . .
Na17 O309 Na17 72(4) . 5_685
Na9 O321 Na19 88(3) . .
C1 N1 C2 109(4) . .
C3 N2 C4 107(5) . .
C5 N3 C6 145(8) . .
C8 N4 C7 118(5) . .
C9 N5 C10 125(7) . .

loop_
_geom_bond_atom_site_label_1
_geom_bond_atom_site_label_2
_geom_bond_distance
_geom_bond_site_symmetry_2
W1 O1 1.72(3) .
W1 O4 1.89(2) .
W1 O8 1.90(2) .
W1 O7 1.92(2) .
W1 O6 1.97(2) .
W1 O25 2.39(2) .
W2 O2 1.68(2) .
W2 O9 1.85(3) .
W2 O10 1.88(3) .
W2 O4 1.93(2) .
W2 O5 2.00(2) .
W2 O26 2.42(2) .
W3 O3 1.71(3) .
W3 O5 1.85(2) .
W3 O11 1.87(3) .
W3 O6 1.88(2) .
W3 O12 1.98(3) .
W3 O27 2.39(2) .
W4 O14 1.77(2) .
W4 O28 1.77(2) .
W4 O15 1.92(2) .
W4 O13 1.93(2) .
W4 O9 2.06(3) .
W4 O26 2.34(3) .
W5 O16 1.74(3) .
W5 O29 1.81(3) .
W5 O17 1.92(3) .
W5 O15 1.96(2) .
W5 O10 2.04(3) .
W5 O26 2.30(2) .
W6 O18 1.68(2) .
W6 O30 1.81(3) .
W6 O17 1.90(3) .
W6 O19 1.92(3) .
W6 O11 2.03(3) .
W6 O27 2.32(2) .
W7 O20 1.71(3) .
W7 O21 1.87(2) .
W7 O31 1.89(3) .
W7 O12 1.92(3) .
W7 O19 1.96(3) .
W7 O27 2.29(2) .
W8 O22 1.71(3) .
W8 O32 1.89(3) .
W8 O23 1.94(2) .
W8 O7 1.96(3) .
W8 O21 1.96(2) .
W8 O25 2.33(2) .
W9 O24 1.74(2) .
W9 O33 1.80(3) .
W9 O13 1.90(2) .
W9 O23 1.96(2) .
W9 O8 1.98(3) .
W9 O25 2.31(2) .
W10 O49 1.71(2) .
W10 O35 1.72(3) .
W10 O36 1.89(2) .
W10 O34 1.90(2) .
W10 O28 2.15(2) .
W10 O46 2.35(2) .
W10 Na3 3.724(19) 1_545
W11 O37 1.75(3) .
W11 O50 1.75(2) .
W11 O36 1.93(2) .
W11 O38 1.94(2) .
W11 O29 2.13(3) .
W11 O46 2.34(2) .
W12 O39 1.71(3) .
W12 O51 1.79(2) .
W12 O38 1.85(2) .
W12 O40 1.93(2) .
W12 O30 2.05(3) .
W12 O47 2.34(2) .
W13 O41 1.70(2) .
W13 O40 1.87(2) .
W13 O42 1.90(2) .
W13 O52 1.91(3) .
W13 O31 1.92(3) .
W13 O47 2.34(2) .
W14 O43 1.69(2) .
W14 O53 1.83(2) .
W14 O42 1.86(2) .
W14 O44 1.93(2) .
W14 O32 1.94(3) .
W14 O48 2.33(2) .
W15 O45 1.72(2) .
W15 O54 1.78(2) .
W15 O34 1.87(2) .
W15 O44 1.90(2) .
W15 O33 2.11(3) .
W15 O48 2.35(2) .
W16 O56 1.73(3) .
W16 O55 1.75(3) .
W16 O105 1.96(2) .
W16 O53 2.00(2) .
W16 O106 2.16(2) .
W16 O54 2.19(2) .
W17 O57 1.73(2) .
W17 O64 1.87(3) .
W17 O60 1.88(2) .
W17 O62 1.93(2) .
W17 O63 1.95(3) .
W17 O81 2.33(2) .
W18 O58 1.72(2) .
W18 O65 1.87(3) .
W18 O66 1.88(2) .
W18 O61 1.98(2) .
W18 O60 1.99(2) .
W18 O82 2.41(2) .
W19 O59 1.71(3) .
W19 O61 1.85(2) .
W19 O67 1.90(3) .
W19 O68 1.92(3) .
W19 O62 1.93(2) .
W19 O83 2.35(2) .
W20 O70 1.76(2) .
W20 O84 1.82(2) .
W20 O71 1.91(3) .
W20 O69 1.92(3) .
W20 O63 1.93(3) .
W20 O81 2.34(2) .
W21 O72 1.69(2) .
W21 O85 1.79(2) .
W21 O73 1.89(2) .
W21 O71 1.95(3) .
W21 O64 2.03(2) .
W21 O81 2.34(3) .
W22 O74 1.74(3) .
W22 O86 1.74(2) .
W22 O73 1.94(2) .
W22 O75 1.99(2) .
W22 O65 2.04(3) .
W22 O82 2.29(3) .
W22 Na3 3.728(19) .
W23 O76 1.72(3) .
W23 O87 1.75(2) .
W23 O77 1.91(3) .
W23 O75 1.93(3) .
W23 O66 2.02(2) .
W23 O82 2.29(2) .
W24 O78 1.69(3) .
W24 O88 1.85(2) .
W24 O77 1.90(3) .
W24 O79 1.95(3) .
W24 O67 1.97(3) .
W24 O83 2.33(2) .
W25 O80 1.73(3) .
W25 O89 1.85(3) .
W25 O69 1.92(3) .
W25 O79 1.94(3) .
W25 O68 1.95(2) .
W25 O83 2.31(2) .
W26 O91 1.69(2) .
W26 O105 1.86(2) .
W26 O92 1.87(2) .
W26 O90 1.93(2) .
W26 O84 1.99(2) .
W26 O102 2.36(2) .
W27 O93 1.76(3) .
W27 O106 1.78(2) .
W27 O94 1.91(2) .
W27 O92 1.95(2) .
W27 O85 2.06(2) .
W27 O102 2.39(2) .
W28 O95 1.71(3) .
W28 O107 1.73(2) .
W28 O94 1.89(2) .
W28 O96 1.92(3) .
W28 O86 2.18(2) .
W28 O103 2.32(2) .
W28 Na12 3.65(5) .
W29 O97 1.71(3) .
W29 O108 1.78(2) .
W29 O98 1.90(2) .
W29 O96 1.93(2) .
W29 O87 2.17(2) .
W29 O103 2.35(2) .
W30 O99 1.72(3) .
W30 O109 1.77(2) .
W30 O98 1.88(2) .
W30 O100 1.96(2) .
W30 O88 2.03(2) .
W30 O104 2.41(2) .
W31 O101 1.71(3) .
W31 O110 1.87(2) .
W31 O90 1.89(2) .
W31 O100 1.90(2) .
W31 O89 1.96(3) .
W31 O104 2.33(3) .
W32 O112 1.74(3) .
W32 O111 1.75(3) .
W32 O162 1.95(2) .
W32 O110 1.96(2) .
W32 O109 2.16(2) .
W32 O161 2.19(3) .
W33 O113 1.73(3) .
W33 O116 1.81(3) .
W33 O118 1.87(3) .
W33 O119 1.92(3) .
W33 O120 1.93(3) .
W33 O137 2.42(3) .
W34 O114 1.70(3) .
W34 O123 1.81(3) .
W34 O124 1.89(3) .
W34 O117 1.97(3) .
W34 O116 2.02(3) .
W34 O139 2.39(2) .
W35 O115 1.71(3) .
W35 O117 1.86(3) .
W35 O122 1.90(3) .
W35 O118 1.95(3) .
W35 O121 1.96(3) .
W35 O138 2.38(2) .
W36 O125 1.73(3) .
W36 O140 1.79(2) .
W36 O136 1.92(3) .
W36 O126 1.96(3) .
W36 O119 2.00(2) .
W36 O137 2.34(3) .
W37 O127 1.68(3) .
W37 O141 1.87(2) .
W37 O126 1.93(3) .
W37 O120 1.93(3) .
W37 O128 1.97(3) .
W37 O137 2.33(3) .
W38 O129 1.73(3) .
W38 O128 1.84(3) .
W38 O142 1.89(2) .
W38 O130 1.90(3) .
W38 O121 1.94(3) .
W38 O138 2.30(2) .
W39 O131 1.69(3) .
W39 O143 1.82(2) .
W39 O132 1.86(3) .
W39 O130 1.97(3) .
W39 O122 1.98(3) .
W39 O138 2.30(3) .
W40 O133 1.71(3) .
W40 O144 1.79(3) .
W40 O132 1.95(3) .
W40 O134 1.98(2) .
W40 O123 2.07(3) .
W40 O139 2.31(3) .
W41 O135 1.72(2) .
W41 O145 1.77(2) .
W41 O136 1.90(3) .
W41 O134 1.95(2) .
W41 O124 2.05(3) .
W41 O139 2.32(2) .
W41 Na1 3.6979(17) .
W42 O146 1.71(2) .
W42 O161 1.78(2) .
W42 O157 1.86(2) .
W42 O147 1.91(2) .
W42 O140 2.10(2) .
W42 O158 2.36(2) .
W43 O148 1.70(3) .
W43 O162 1.89(2) .
W43 O147 1.89(3) .
W43 O149 1.90(2) .
W43 O141 1.96(3) .
W43 O158 2.33(2) .
W44 O150 1.71(3) .
W44 O163 1.88(3) .
W44 O149 1.89(2) .
W44 O151 1.90(3) .
W44 O142 1.93(2) .
W44 O159 2.36(3) .
W45 O152 1.69(3) .
W45 O164 1.74(3) .
W45 O151 1.88(2) .
W45 O153 1.89(3) .
W45 O143 2.02(2) .
W45 O159 2.34(2) .
W46 O154 1.71(2) .
W46 O165 1.72(3) .
W46 O153 1.91(2) .
W46 O155 1.92(2) .
W46 O144 2.15(3) .
W46 O160 2.33(3) .
W47 O166 1.67(3) .
W47 O156 1.70(2) .
W47 O157 1.90(2) .
W47 O155 1.90(2) .
W47 O145 2.16(2) .
W47 O160 2.36(2) .
W48 O168 1.66(3) .
W48 O167 1.72(3) .
W48 O163 1.94(3) .
W48 O217 1.94(3) .
W48 O218 2.16(3) .
W48 O164 2.23(3) .
W48 Na14 3.29(7) .
W49 O169 1.70(3) .
W49 O175 1.87(3) .
W49 O176 1.90(2) .
W49 O172 1.90(3) .
W49 O174 1.91(3) .
W49 O193 2.34(2) .
W50 O171 1.74(3) .
W50 O179 1.82(2) .
W50 O174 1.90(3) .
W50 O180 1.90(3) .
W50 O173 1.93(2) .
W50 O194 2.40(2) .
W51 O170 1.70(3) .
W51 O178 1.83(2) .
W51 O177 1.86(3) .
W51 O173 1.90(2) .
W51 O172 1.91(3) .
W51 O195 2.38(2) .
W52 O181 1.71(3) .
W52 O196 1.88(2) .
W52 O176 1.92(3) .
W52 O182 1.93(3) .
W52 O192 1.94(3) .
W52 O193 2.30(3) .
W53 O183 1.72(3) .
W53 O197 1.81(2) .
W53 O184 1.93(3) .
W53 O182 1.96(3) .
W53 O175 2.01(3) .
W53 O193 2.33(2) .
W54 O185 1.74(3) .
W54 O198 1.79(2) .
W54 O184 1.89(3) .
W54 O186 1.91(2) .
W54 O180 2.02(3) .
W54 O194 2.30(2) .
W55 O187 1.73(3) .
W55 O199 1.79(2) .
W55 O188 1.93(2) .
W55 O186 1.97(2) .
W55 O179 2.06(2) .
W55 O194 2.29(2) .
W56 O189 1.74(3) .
W56 O200 1.79(2) .
W56 O188 1.89(2) .
W56 O190 1.99(3) .
W56 O178 2.03(2) .
W56 O195 2.34(2) .
W57 O191 1.69(2) .
W57 O201 1.84(2) .
W57 O192 1.89(2) .
W57 O190 1.92(3) .
W57 O177 1.93(3) .
W57 O195 2.35(2) .
W58 O202 1.71(3) .
W58 O217 1.87(2) .
W58 O213 1.87(2) .
W58 O203 1.89(2) .
W58 O196 1.96(2) .
W58 O214 2.35(2) .
W59 O218 1.77(3) .
W59 O204 1.77(3) .
W59 O205 1.86(3) .
W59 O203 1.95(2) .
W59 O197 2.05(2) .
W59 O214 2.31(2) .
W60 O206 1.70(2) .
W60 O219 1.72(3) .
W60 O207 1.90(3) .
W60 O205 1.93(3) .
W60 O198 2.12(2) .
W60 O215 2.31(2) .
W61 O220 1.70(3) .
W61 O208 1.71(3) .
W61 O209 1.92(2) .
W61 O207 1.92(2) .
W61 O199 2.15(2) .
W61 O215 2.36(2) .
W62 O210 1.69(3) .
W62 O221 1.77(2) .
W62 O209 1.88(2) .
W62 O211 1.89(2) .
W62 O200 2.07(2) .
W62 O216 2.35(3) .
W63 O212 1.71(3) .
W63 O211 1.91(2) .
W63 O222 1.91(2) .
W63 O213 1.92(3) .
W63 O201 2.01(2) .
W63 O216 2.32(3) .
W64 O223 1.71(3) .
W64 O224 1.74(3) .
W64 O222 1.89(2) .
W64 O52 1.90(3) .
W64 O51 2.13(2) .
W64 O221 2.19(2) .
W64 Na14 3.44(7) .
As1 O26 1.78(3) .
As1 O25 1.79(2) .
As1 O27 1.82(2) .
As2 O83 1.82(2) .
As2 O81 1.82(2) .
As2 O82 1.83(2) .
As3 O137 1.76(3) .
As3 O139 1.81(2) .
As3 O138 1.82(2) .
As4 O195 1.78(2) .
As4 O194 1.81(2) .
As4 O193 1.83(2) .
P1 O46 1.52(2) .
P1 O48 1.54(2) .
P1 O47 1.54(3) .
P2 O102 1.50(3) .
P2 O104 1.51(3) .
P2 O103 1.51(2) .
P3 O160 1.51(3) .
P3 O159 1.52(3) .
P3 O158 1.54(3) .
P4 O216 1.53(3) .
P4 O215 1.54(2) .
P4 O214 1.56(3) .
Na1 O156 2.36(2) 5_675
Na1 O156 2.36(2) .
Na1 O135 2.38(2) 5_675
Na1 O135 2.38(2) .
Na1 O231 2.45(3) .
Na1 O231 2.45(3) 5_675
Na1 W41 3.6980(17) 5_675
Na2 O166 2.35(3) 1_565
Na2 O165 2.36(3) 1_565
Na2 O76 2.37(3) .
Na2 O97 2.40(3) .
Na2 O233 2.47(4) .
Na2 O232 2.54(4) .
Na3 O49 2.25(3) 1_565
Na3 O95 2.28(3) .
Na3 O50 2.32(3) 1_565
Na3 O74 2.36(3) .
Na3 O251 2.48(5) .
Na3 O234 2.52(4) .
Na3 W10 3.724(19) 1_565
Na3 Na16 3.77(8) .
Na4 O265 2.27(6) .
Na4 O289 2.30(9) .
Na4 O206 2.33(4) .
Na4 O272 2.41(6) .
Na4 O247 2.54(5) .
Na4 O185 2.56(4) .
Na4 Na19 3.66(6) .
Na5 O239 2.33(5) .
Na5 O242 2.37(5) .
Na5 O248 2.41(5) .
Na5 O241 2.48(4) .
Na5 O37 2.51(4) 1_565
Na5 O22 2.68(4) .
Na5 Na6 3.34(5) .
Na6 O260 2.42(6) .
Na6 O239 2.48(5) .
Na6 O248 2.56(5) .
Na6 O43 2.56(4) .
Na6 Na12 3.17(6) .
Na7 O328 2.14(12) .
Na7 O306 2.23(11) .
Na7 O256 2.41(7) .
Na7 O16 2.57(5) .
Na7 O279 2.58(8) .
Na7 O291 2.74(10) .
Na8 Na8' 1.02(7) .
Na8 O282 2.31(10) .
Na8 O14 2.32(3) 2_655
Na8 O14 2.32(3) .
Na8 O35 2.40(3) .
Na8 O35 2.40(3) 2_655
Na8 O307 2.60(15) .
Na8' O307 1.57(15) .
Na8' O14 2.48(4) 2_655
Na8' O14 2.48(4) .
Na8' O35 2.72(5) .
Na8' O35 2.72(5) 2_655
Na9 O278 2.34(7) .
Na9 O321 2.38(10) .
Na9 O297 2.42(9) .
Na9 O236 2.50(5) .
Na9 O277 2.54(7) .
Na9 O285 2.62(7) .
Na9 Na19 3.38(7) .
Na9 Na21 3.52(4) .
Na10 O337 2.29(14) .
Na10 O59 2.41(10) .
Na10 O272 2.46(11) 3
Na10 O113 2.67(10) 5_685
Na10 O269 2.96(12) .
Na11 O146 2.34(5) .
Na11 O311 2.35(8) .
Na11 O268 2.40(7) .
Na11 O231 2.41(5) .
Na11 O276 2.49(9) .
Na11 O261 2.50(6) .
Na11 Na17 3.95(10) .
Na12 O314 2.30(9) .
Na12 O212 2.43(6) 1_565
Na12 O107 2.51(6) .
Na12 O258 2.55(7) .
Na12 O333 2.60(9) .
Na12 Na16 4.18(9) .
Na13 O302 2.05(10) .
Na13 O270 2.33(9) .
Na13 O152 2.42(7) .
Na13 O255 2.49(9) .
Na13 O297 2.58(10) 7_565
Na13 Na21 3.88(7) .
Na14 O300 1.91(10) .
Na14 O288 2.19(9) .
Na14 O168 2.37(8) .
Na14 O266 2.44(9) 1_545
Na14 O301 2.48(9) .
Na14 O224 2.59(8) .
Na14 O167 2.82(8) .
Na14 O223 2.94(8) .
Na14 Na16 3.46(10) 1_545
Na16 O234 1.82(8) .
Na16 O266 2.24(9) .
Na16 O258 2.38(9) .
Na16 O245 2.43(8) .
Na16 O223 2.45(8) 1_565
Na16 O300 2.64(11) 1_565
Na16 Na14 3.46(10) 1_565
Na17 O276 1.80(12) .
Na17 O125 2.39(9) .
Na17 O292 2.40(13) .
Na17 O309 2.49(13) .
Na17 O246 2.73(10) .
Na17 O309 3.00(14) 5_685
Na17 Na17 3.25(18) 5_685
Na18 O262 2.09(8) .
Na18 O274 2.10(8) .
Na18 O288 2.26(8) .
Na18 O56 2.34(7) .
Na18 O260 2.58(8) .
Na18 Na20 3.66(8) .
Na19 O322 2.19(8) .
Na19 O323 2.49(11) .
Na19 O321 2.50(10) .
Na19 O247 2.51(7) .
Na19 O236 2.52(7) .
Na19 O265 2.69(8) .
Na20 O332 2.11(10) .
Na20 O253 2.30(7) .
Na20 O262 2.44(7) .
Na20 O335 2.53(10) .
Na21 O278 2.12(6) .
Na21 O278 2.12(6) 7_565
Na21 O255 2.27(5) 7_565
Na21 O255 2.27(5) .
Na21 O285 2.90(6) 7_565
Na21 O285 2.90(6) .
Na21 Na9 3.52(4) 7_565
Na21 Na13 3.88(7) 7_565
O37 Na5 2.51(4) 1_545
O49 Na3 2.25(3) 1_545
O50 Na3 2.32(3) 1_545
O113 Na10 2.67(10) 5_685
O165 Na2 2.36(3) 1_545
O166 Na2 2.35(3) 1_545
O212 Na12 2.43(6) 1_545
O223 Na16 2.45(8) 1_545
O238 O327 1.36(9) .
O249 O329 1.30(8) .
O266 Na14 2.44(9) 1_565
O272 Na10 2.46(11) 3_445
O275 O310 1.15(9) .
O297 Na13 2.58(10) 7_565
O300 O301 1.28(8) .
O300 Na16 2.64(11) 1_545
O305 O305 1.76(15) 2_655
O309 Na17 3.01(14) 5_685
O313 O320 1.36(15) .
O325 O331 1.77(11) .
N1 C1 1.49(2) .
N1 C2 1.51(2) .
N2 C3 1.50(2) .
N2 C4 1.51(2) .
N3 C5 1.50(2) .
N3 C6 1.50(2) .
N4 C8 1.49(2) .
N4 C7 1.50(2) .
N5 C9 1.49(2) .
N5 C10 1.49(2) .
